data_4345146
loop_
_publ_author_name
'Rej, Supriya'
'Majumdar, Moumita'
'Kando, Shun'
'Sugino, Yoshitaka'
'Tsurugi, Hayato'
'Mashima, Kazushi'

_publ_section_title
;
 Mixed Ligated Tris(amidinate)dimolybdenum Complexes as Catalysts for
 Radical Addition of CCl4 to 1-Hexene: Leaving Ligand Lability Controls
 Catalyst Activity.
;
_journal_issue 1
_journal_name_full 'Inorganic chemistry'
_journal_page_first 634
_journal_page_last 644
_journal_paper_doi 10.1021/acs.inorgchem.6b02525
_journal_volume 56
_journal_year 2017
_chemical_formula_moiety 'C57 H61 Mo2 N7 O9.5'
_chemical_formula_sum 'C57 H61 Mo2 N7 O9.5'
_chemical_formula_weight 1188.03
_space_group_crystal_system triclinic
_space_group_IT_number 2
_space_group_name_Hall '-P 1'
_space_group_name_H-M_alt 'P -1'
_symmetry_space_group_name_Hall '-P 1'
_symmetry_space_group_name_H-M 'P -1'
_atom_sites_solution_hydrogens geom
_atom_sites_solution_primary direct
_atom_sites_solution_secondary difmap
_cell_angle_alpha 66.515(5)
_cell_angle_beta 81.976(5)
_cell_angle_gamma 71.660(5)
_cell_formula_units_Z 4
_cell_length_a 13.514(5)
_cell_length_b 19.201(5)
_cell_length_c 23.132(5)
_cell_measurement_reflns_used 8262
_cell_measurement_temperature 113
_cell_measurement_theta_max 27.48
_cell_measurement_theta_min 3.05
_cell_volume 5225(3)
_computing_cell_refinement CrystalClear
_computing_data_collection 'CrystalClear (Rigaku Inc., 2007)'
_computing_data_reduction CrystalClear
_computing_molecular_graphics 'CrystalStructure 4.1'
_computing_publication_material 'CrystalStructure 4.1 (Rigaku, 2014)'
_computing_structure_refinement 'SHELXL97 (Sheldrick, 2008)'
_computing_structure_solution 'SHELXS2013 (Sheldrick, 2008)'
_diffrn_ambient_temperature 113
_diffrn_detector_area_resol_mean 14.629
_diffrn_measured_fraction_theta_full 0.979
_diffrn_measured_fraction_theta_max 0.979
_diffrn_measurement_device_type 'Rigaku Mercury70'
_diffrn_measurement_method \w
_diffrn_radiation_type 'Mo K\a'
_diffrn_radiation_wavelength 0.71075
_diffrn_reflns_av_R_equivalents 0.0424
_diffrn_reflns_Laue_measured_fraction_full 0.000
_diffrn_reflns_Laue_measured_fraction_max 0.000
_diffrn_reflns_limit_h_max 16
_diffrn_reflns_limit_h_min -16
_diffrn_reflns_limit_k_max 23
_diffrn_reflns_limit_k_min -23
_diffrn_reflns_limit_l_max 26
_diffrn_reflns_limit_l_min -28
_diffrn_reflns_number 46927
_diffrn_reflns_point_group_measured_fraction_full 0.000
_diffrn_reflns_point_group_measured_fraction_max 0.000
_diffrn_reflns_theta_full 26.400
_diffrn_reflns_theta_max 26.400
_diffrn_reflns_theta_min 3.011
_diffrn_standards_number 0
_exptl_absorpt_coefficient_mu 0.546
_exptl_absorpt_correction_type none
_exptl_crystal_colour red
_exptl_crystal_density_diffrn 1.510
_exptl_crystal_density_method 'not measured'
_exptl_crystal_description block
_exptl_crystal_F_000 2448.00
_exptl_crystal_size_max 0.270
_exptl_crystal_size_mid 0.260
_exptl_crystal_size_min 0.240
_refine_diff_density_max 1.28
_refine_diff_density_min -1.08
_refine_ls_extinction_method none
_refine_ls_goodness_of_fit_ref 1.061
_refine_ls_hydrogen_treatment constr
_refine_ls_number_parameters 1360
_refine_ls_number_reflns 20968
_refine_ls_number_restraints 0
_refine_ls_R_factor_all 0.0884
_refine_ls_R_factor_gt 0.0571
_refine_ls_shift/su_max 0.013
_refine_ls_structure_factor_coef Fsqd
_refine_ls_weighting_details 'w = 1/[\s^2^(Fo^2^)+(0.0621P)^2^+10.1608P] where P=(Fo^2^+2Fc^2^)/3'
_refine_ls_weighting_scheme calc
_refine_ls_wR_factor_gt 0.1314
_refine_ls_wR_factor_ref 0.1621
_reflns_number_gt 14186
_reflns_number_total 20968
_reflns_threshold_expression F^2^>2.0\s(F^2^)
_cod_data_source_file ic6b02525_si_002.cif
_cod_data_source_block Mo2-1c
_cod_depositor_comments
;

2020-05-08
Z value and formula fixed to values more according to usual
chemical conventions.                 miguel
;
_cod_original_formula_sum 'C114 H122 Mo4 N14 O19'
_cod_original_formula_weight 2376.06
_cod_original_formula_moiety 'C114 H122 Mo4 N14 O19'
_cod_original_formula_units_Z 2
_cod_database_code 4345146

loop_
_symmetry_equiv_pos_site_id
_space_group_symop_operation_xyz
1 +X,+Y,+Z
2 -X,-Y,-Z

loop_
_atom_site_label
_atom_site_type_symbol
_atom_site_fract_x
_atom_site_fract_y
_atom_site_fract_z
_atom_site_U_iso_or_equiv
_atom_site_adp_type
_atom_site_occupancy
_atom_site_site_symmetry_multiplicity
_atom_site_calc_flag
_atom_site_refinement_flags
Mo1 Mo 0.06113(3) 0.47210(2) 0.282922(17) 0.01811(10) Uani 1 2 d .
Mo2 Mo 0.12205(3) 0.54045(2) 0.313344(17) 0.01778(10) Uani 1 2 d .
Mo3 Mo -0.13155(3) 0.97001(2) 0.189852(18) 0.01904(10) Uani 1 2 d .
Mo4 Mo -0.07120(3) 1.03585(2) 0.222999(18) 0.01921(10) Uani 1 2 d .
O1 O -0.0371(2) 0.57487(17) 0.21424(14) 0.0187(6) Uani 1 2 d .
O2 O 0.0273(2) 0.64725(17) 0.24688(14) 0.0180(6) Uani 1 2 d .
O3 O -0.3778(3) 0.3221(2) 0.38576(19) 0.0413(9) Uani 1 2 d .
O4 O -0.1085(3) 0.7838(2) 0.48578(16) 0.0329(8) Uani 1 2 d .
O5 O 0.1516(3) 0.0664(2) 0.35719(18) 0.0357(9) Uani 1 2 d .
O6 O 0.5035(3) 0.4021(2) 0.55036(15) 0.0311(8) Uani 1 2 d .
O7 O 0.1720(3) 0.3433(2) 0.02923(17) 0.0372(9) Uani 1 2 d .
O8 O 0.5717(3) 0.6694(2) 0.23551(17) 0.0335(8) Uani 1 2 d .
O9 O -0.0378(2) 0.86158(17) 0.25543(14) 0.0196(6) Uani 1 2 d .
O10 O 0.0300(2) 0.93102(17) 0.28851(14) 0.0190(6) Uani 1 2 d .
O11 O 0.0800(3) 0.71997(19) 0.03093(16) 0.0324(8) Uani 1 2 d .
O12 O 0.3545(3) 1.1924(2) 0.14816(19) 0.0422(10) Uani 1 2 d .
O13 O -0.4940(3) 1.0996(2) -0.05304(16) 0.0342(8) Uani 1 2 d .
O14 O -0.1457(3) 1.4342(2) 0.16050(17) 0.0356(9) Uani 1 2 d .
O15 O -0.5923(3) 0.8515(2) 0.26313(17) 0.0346(8) Uani 1 2 d .
O16 O -0.1784(3) 1.1493(2) 0.48431(17) 0.0376(9) Uani 1 2 d .
O17 O 0.4612(4) 0.1838(3) 0.4553(2) 0.0599(12) Uani 1 2 d .
O18 O 0.4545(13) 0.6719(10) 0.0589(7) 0.264(7) Uani 1 2 d .
O20 O 0.4741(3) 0.3489(2) 0.2098(2) 0.0462(10) Uani 1 2 d .
N1 N -0.0724(3) 0.4777(2) 0.34616(17) 0.0195(8) Uani 1 2 d .
N2 N -0.0095(3) 0.5555(2) 0.37775(16) 0.0183(8) Uani 1 2 d .
N3 N 0.1496(3) 0.3629(2) 0.34864(17) 0.0185(8) Uani 1 2 d .
N4 N 0.2158(3) 0.4374(2) 0.38219(17) 0.0189(8) Uani 1 2 d .
N5 N 0.1800(3) 0.4677(2) 0.21040(17) 0.0198(8) Uani 1 2 d .
N6 N 0.2479(3) 0.5415(2) 0.24351(17) 0.0193(8) Uani 1 2 d .
N7 N -0.1848(3) 0.8559(2) 0.14877(19) 0.0273(9) Uani 1 2 d .
N8 N 0.0015(3) 0.9572(2) 0.12660(17) 0.0191(8) Uani 1 2 d .
N9 N 0.0617(3) 1.0350(2) 0.15933(17) 0.0186(8) Uani 1 2 d .
N10 N -0.2235(3) 1.0743(2) 0.12142(17) 0.0203(8) Uani 1 2 d .
N11 N -0.1608(3) 1.1462(2) 0.15887(18) 0.0206(8) Uani 1 2 d .
N12 N -0.2581(3) 0.9669(2) 0.25906(17) 0.0210(8) Uani 1 2 d .
N13 N -0.1864(3) 1.0337(2) 0.29778(17) 0.0213(8) Uani 1 2 d .
N14 N 0.1696(3) 0.6497(2) 0.35184(18) 0.0233(8) Uani 1 2 d .
C1 C -0.0835(3) 0.5243(3) 0.3782(2) 0.0204(9) Uani 1 2 d .
C2 C 0.2107(3) 0.3673(3) 0.3873(2) 0.0213(9) Uani 1 2 d .
C3 C 0.2522(3) 0.5031(3) 0.2065(2) 0.0203(9) Uani 1 2 d .
C4 C -0.0345(3) 0.6413(3) 0.2133(2) 0.0210(9) Uani 1 2 d .
C5 C -0.1088(3) 0.7158(3) 0.1729(2) 0.0206(9) Uani 1 2 d .
C6 C -0.1692(4) 0.7183(3) 0.1282(2) 0.0269(10) Uani 1 2 d .
C7 C -0.2371(4) 0.7902(3) 0.0937(3) 0.0334(12) Uani 1 2 d .
C8 C -0.2418(4) 0.8569(3) 0.1051(2) 0.0298(11) Uani 1 2 d .
C9 C -0.1196(4) 0.7857(3) 0.1810(2) 0.0238(10) Uani 1 2 d .
C10 C -0.1520(3) 0.4399(3) 0.3551(2) 0.0211(9) Uani 1 2 d .
C11 C -0.2028(4) 0.4136(3) 0.4140(2) 0.0258(10) Uani 1 2 d .
C12 C -0.2773(4) 0.3747(3) 0.4220(3) 0.0326(12) Uani 1 2 d .
C13 C -0.3032(4) 0.3616(3) 0.3722(3) 0.0309(11) Uani 1 2 d .
C14 C -0.2543(4) 0.3867(3) 0.3146(3) 0.0312(11) Uani 1 2 d .
C15 C -0.1785(4) 0.4257(3) 0.3062(2) 0.0272(11) Uani 1 2 d .
C16 C -0.4118(5) 0.3127(4) 0.3362(3) 0.0499(16) Uani 1 2 d .
C17 C -0.0382(3) 0.6145(3) 0.4055(2) 0.0215(9) Uani 1 2 d .
C18 C -0.1126(3) 0.6864(3) 0.3773(2) 0.0233(10) Uani 1 2 d .
C19 C -0.1382(4) 0.7446(3) 0.4022(2) 0.0251(10) Uani 1 2 d .
C20 C -0.0901(4) 0.7307(3) 0.4565(2) 0.0236(10) Uani 1 2 d .
C21 C -0.0175(4) 0.6579(3) 0.4860(2) 0.0255(10) Uani 1 2 d .
C22 C 0.0093(3) 0.6008(3) 0.4600(2) 0.0222(10) Uani 1 2 d .
C23 C -0.1672(5) 0.8620(3) 0.4530(3) 0.0437(14) Uani 1 2 d .
C24 C 0.1544(3) 0.2855(3) 0.3524(2) 0.0216(9) Uani 1 2 d .
C25 C 0.2452(4) 0.2228(3) 0.3687(2) 0.0258(10) Uani 1 2 d .
C26 C 0.2469(4) 0.1487(3) 0.3719(2) 0.0289(11) Uani 1 2 d .
C27 C 0.1591(4) 0.1367(3) 0.3568(2) 0.0272(11) Uani 1 2 d .
C28 C 0.0695(4) 0.2004(3) 0.3392(3) 0.0318(12) Uani 1 2 d .
C29 C 0.0669(4) 0.2738(3) 0.3374(2) 0.0280(11) Uani 1 2 d .
C30 C 0.2369(5) -0.0030(3) 0.3836(3) 0.0428(14) Uani 1 2 d .
C31 C 0.2831(3) 0.4337(3) 0.4262(2) 0.0215(9) Uani 1 2 d .
C32 C 0.3760(4) 0.4537(3) 0.4052(2) 0.0253(10) Uani 1 2 d .
C33 C 0.4459(4) 0.4439(3) 0.4482(2) 0.0267(10) Uani 1 2 d .
C34 C 0.4259(4) 0.4135(3) 0.5122(2) 0.0233(10) Uani 1 2 d .
C35 C 0.3331(4) 0.3952(3) 0.5339(2) 0.0263(10) Uani 1 2 d .
C36 C 0.2622(4) 0.4062(3) 0.4899(2) 0.0253(10) Uani 1 2 d .
C37 C 0.4809(4) 0.3757(4) 0.6169(2) 0.0430(14) Uani 1 2 d .
C38 C 0.1809(4) 0.4364(3) 0.1639(2) 0.0245(10) Uani 1 2 d .
C39 C 0.1155(4) 0.3898(3) 0.1729(2) 0.0325(12) Uani 1 2 d .
C40 C 0.1095(4) 0.3567(3) 0.1298(3) 0.0347(12) Uani 1 2 d .
C41 C 0.1707(4) 0.3720(3) 0.0754(2) 0.0286(11) Uani 1 2 d .
C42 C 0.2385(4) 0.4161(3) 0.0666(2) 0.0334(12) Uani 1 2 d .
C43 C 0.2435(4) 0.4484(3) 0.1099(2) 0.0323(12) Uani 1 2 d .
C44 C 0.0898(4) 0.3095(3) 0.0325(3) 0.0396(13) Uani 1 2 d .
C45 C 0.3320(3) 0.5736(3) 0.2379(2) 0.0188(9) Uani 1 2 d .
C46 C 0.4347(4) 0.5280(3) 0.2391(2) 0.0253(10) Uani 1 2 d .
C47 C 0.5185(4) 0.5579(3) 0.2372(2) 0.0292(11) Uani 1 2 d .
C48 C 0.4963(4) 0.6344(3) 0.2357(2) 0.0243(10) Uani 1 2 d .
C49 C 0.3940(4) 0.6811(3) 0.2336(2) 0.0248(10) Uani 1 2 d .
C50 C 0.3130(4) 0.6510(3) 0.2343(2) 0.0225(10) Uani 1 2 d .
C51 C 0.0272(3) 0.8652(3) 0.2885(2) 0.0190(9) Uani 1 2 d .
C52 C 0.0755(3) 0.9887(3) 0.1274(2) 0.0230(10) Uani 1 2 d .
C53 C -0.2591(3) 0.9993(3) 0.3004(2) 0.0228(10) Uani 1 2 d .
C54 C -0.2208(3) 1.1439(3) 0.1187(2) 0.0233(10) Uani 1 2 d .
C55 C 0.1022(3) 0.7911(3) 0.3261(2) 0.0197(9) Uani 1 2 d .
C56 C 0.1041(3) 0.7208(3) 0.3209(2) 0.0198(9) Uani 1 2 d .
C57 C 0.2362(4) 0.6474(3) 0.3909(2) 0.0265(10) Uani 1 2 d .
C58 C 0.2420(4) 0.7145(3) 0.3981(2) 0.0291(11) Uani 1 2 d .
C59 C 0.1737(4) 0.7868(3) 0.3661(2) 0.0271(10) Uani 1 2 d .
C60 C 0.0296(3) 0.8979(3) 0.1001(2) 0.0200(9) Uani 1 2 d .
C61 C 0.1021(4) 0.8257(3) 0.1287(2) 0.0236(10) Uani 1 2 d .
C62 C 0.1223(4) 0.7649(3) 0.1069(2) 0.0235(10) Uani 1 2 d .
C63 C 0.0693(4) 0.7765(3) 0.0554(2) 0.0239(10) Uani 1 2 d .
C64 C -0.0006(4) 0.8499(3) 0.0244(2) 0.0243(10) Uani 1 2 d .
C65 C -0.0205(4) 0.9097(3) 0.0466(2) 0.0247(10) Uani 1 2 d .
C66 C 0.1335(5) 0.6408(3) 0.0674(3) 0.0416(14) Uani 1 2 d .
C67 C 0.1377(4) 1.0748(3) 0.1531(2) 0.0237(10) Uani 1 2 d .
C68 C 0.2068(4) 1.0906(3) 0.1020(2) 0.0282(11) Uani 1 2 d .
C69 C 0.2816(4) 1.1286(3) 0.0990(3) 0.0312(11) Uani 1 2 d .
C70 C 0.2855(4) 1.1536(3) 0.1467(3) 0.0311(11) Uani 1 2 d .
C71 C 0.2167(4) 1.1393(3) 0.1980(2) 0.0312(11) Uani 1 2 d .
C72 C 0.1442(4) 1.1005(3) 0.2011(2) 0.0302(11) Uani 1 2 d .
C73 C 0.4117(5) 1.2220(4) 0.0922(3) 0.0504(16) Uani 1 2 d .
C74 C -0.2875(3) 1.0779(3) 0.0749(2) 0.0229(10) Uani 1 2 d .
C75 C -0.3711(4) 1.0462(3) 0.0933(2) 0.0260(10) Uani 1 2 d .
C76 C -0.4370(4) 1.0529(3) 0.0495(2) 0.0295(11) Uani 1 2 d .
C77 C -0.4210(4) 1.0922(3) -0.0136(2) 0.0272(11) Uani 1 2 d .
C78 C 0.6770(4) 0.6202(4) 0.2444(3) 0.0419(14) Uani 1 2 d .
C79 C -0.2704(4) 1.1143(4) 0.0118(2) 0.0397(14) Uani 1 2 d .
C80 C -0.4783(5) 1.1371(5) -0.1188(3) 0.0575(19) Uani 1 2 d .
C81 C -0.1600(4) 1.2218(3) 0.1557(2) 0.0230(10) Uani 1 2 d .
C82 C -0.1821(4) 1.2905(3) 0.1026(2) 0.0317(11) Uani 1 2 d .
C83 C -0.1796(4) 1.3629(3) 0.1022(2) 0.0308(11) Uani 1 2 d .
C84 C -0.1521(4) 1.3664(3) 0.1554(2) 0.0262(10) Uani 1 2 d .
C85 C -0.1292(4) 1.2984(3) 0.2095(2) 0.0284(11) Uani 1 2 d .
C86 C -0.1332(4) 1.2271(3) 0.2100(2) 0.0288(11) Uani 1 2 d .
C87 C -0.1468(6) 1.5006(3) 0.1042(3) 0.0499(16) Uani 1 2 d .
C88 C -0.3457(4) 0.9380(3) 0.2629(2) 0.0228(10) Uani 1 2 d .
C89 C -0.4476(4) 0.9883(3) 0.2572(2) 0.0271(11) Uani 1 2 d .
C90 C -0.5314(4) 0.9613(3) 0.2582(2) 0.0282(11) Uani 1 2 d .
C91 C -0.5142(4) 0.8837(3) 0.2637(2) 0.0281(11) Uani 1 2 d .
C92 C -0.4131(4) 0.8328(3) 0.2697(2) 0.0253(10) Uani 1 2 d .
C93 C -0.3307(4) 0.8605(3) 0.2691(2) 0.0242(10) Uani 1 2 d .
C94 C -0.6945(4) 0.9055(4) 0.2471(3) 0.0414(14) Uani 1 2 d .
C95 C -0.1849(4) 1.0599(3) 0.3475(2) 0.0209(9) Uani 1 2 d .
C96 C -0.2752(4) 1.0958(3) 0.3745(2) 0.0302(11) Uani 1 2 d .
C97 C -0.2709(4) 1.1235(3) 0.4208(2) 0.0338(12) Uani 1 2 d .
C98 C -0.1754(4) 1.1162(3) 0.4406(2) 0.0296(11) Uani 1 2 d .
C99 C -0.0848(4) 1.0786(3) 0.4168(2) 0.0316(11) Uani 1 2 d .
C100 C -0.0902(4) 1.0508(3) 0.3703(2) 0.0289(11) Uani 1 2 d .
C101 C -0.0845(5) 1.1600(4) 0.4950(3) 0.0481(16) Uani 1 2 d .
C102 C 0.5136(7) 0.1572(5) 0.5556(4) 0.082(3) Uani 1 2 d .
C103 C 0.4881(7) 0.0855(5) 0.5572(5) 0.094(3) Uani 1 2 d .
C104 C 0.4674(6) 0.1023(4) 0.4910(4) 0.065(2) Uani 1 2 d .
C105 C 0.4770(4) 0.2154(3) 0.2624(3) 0.0433(14) Uani 1 2 d .
C106 C 0.4022(10) 0.6652(8) 0.0121(7) 0.130(5) Uani 1 2 d .
C107 C 0.4221(12) 0.5852(7) 0.0306(9) 0.188(8) Uani 1 2 d .
C108 C 0.5139(12) 0.5418(7) 0.0695(6) 0.138(5) Uani 1 2 d .
C109 C 0.5515(10) 0.6107(10) 0.0705(5) 0.130(5) Uani 1 2 d .
C110 C 0.5755(5) 0.2185(4) 0.2199(3) 0.0516(16) Uani 1 2 d .
C111 C 0.5622(5) 0.3073(4) 0.1828(3) 0.0541(17) Uani 1 2 d .
C113 C 0.4054(5) 0.2992(3) 0.2337(3) 0.0480(15) Uani 1 2 d .
C114 C -0.3363(4) 1.1222(4) -0.0329(3) 0.0427(14) Uani 1 2 d .
C115 C 0.4552(7) 0.2194(4) 0.4993(3) 0.072(2) Uani 1 2 d .
H1 H -0.14597 0.5351 0.40175 0.0245 Uiso 1 2 calc R
H2 H 0.25027 0.32027 0.41826 0.0256 Uiso 1 2 calc R
H3 H 0.30768 0.50083 0.17656 0.0244 Uiso 1 2 calc R
H6 H -0.16426 0.67172 0.12133 0.0323 Uiso 1 2 calc R
H7 H -0.27982 0.7938 0.06272 0.0401 Uiso 1 2 calc R
H8 H -0.28791 0.90612 0.08059 0.0358 Uiso 1 2 calc R
H9 H -0.0775 0.78351 0.21171 0.0286 Uiso 1 2 calc R
H10A H -0.05943 1.19433 0.4554 0.0577 Uiso 1 2 calc R
H10B H -0.03182 1.10847 0.51077 0.0577 Uiso 1 2 calc R
H10C H -0.09716 1.18462 0.52621 0.0577 Uiso 1 2 calc R
H10D H 0.48823 0.16836 0.59422 0.0984 Uiso 1 2 calc R
H10E H 0.58944 0.15119 0.55018 0.0984 Uiso 1 2 calc R
H10F H 0.54752 0.03739 0.57365 0.1134 Uiso 1 2 calc R
H10G H 0.52433 0.06796 0.47418 0.0781 Uiso 1 2 calc R
H10H H 0.44557 0.17602 0.26092 0.0520 Uiso 1 2 calc R
H10I H 0.49299 0.20226 0.30668 0.0520 Uiso 1 2 calc R
H10J H 0.32639 0.69144 0.01254 0.1566 Uiso 1 2 calc R
H10K H 0.43114 0.68849 -0.03058 0.1566 Uiso 1 2 calc R
H10L H 0.43236 0.57144 -0.00719 0.2254 Uiso 1 2 calc R
H10M H 0.36108 0.56895 0.0546 0.2254 Uiso 1 2 calc R
H10N H 0.56744 0.50819 0.05041 0.1660 Uiso 1 2 calc R
H10O H 0.49609 0.50829 0.11249 0.1660 Uiso 1 2 calc R
H10P H 0.58012 0.59758 0.11191 0.1559 Uiso 1 2 calc R
H10Q H 0.60393 0.62478 0.03686 0.1559 Uiso 1 2 calc R
H10R H 0.42603 0.07738 0.58433 0.1134 Uiso 1 2 calc R
H10S H 0.40109 0.09202 0.48858 0.0781 Uiso 1 2 calc R
H11 H -0.18584 0.4226 0.44836 0.0309 Uiso 1 2 calc R
H11A H 0.63921 0.19363 0.24549 0.0620 Uiso 1 2 calc R
H11B H 0.57984 0.19097 0.19099 0.0620 Uiso 1 2 calc R
H11C H 0.62542 0.32091 0.18607 0.0649 Uiso 1 2 calc R
H11D H 0.55026 0.32142 0.13772 0.0649 Uiso 1 2 calc R
H11G H 0.36446 0.30417 0.19921 0.0576 Uiso 1 2 calc R
H11H H 0.35667 0.31355 0.26597 0.0576 Uiso 1 2 calc R
H11I H 0.38155 0.23998 0.51084 0.0868 Uiso 1 2 calc R
H11J H 0.48645 0.26403 0.48098 0.0868 Uiso 1 2 calc R
H12 H -0.3107 0.35688 0.46187 0.0391 Uiso 1 2 calc R
H14 H -0.27191 0.3775 0.2804 0.0375 Uiso 1 2 calc R
H15 H -0.14484 0.44257 0.26627 0.0326 Uiso 1 2 calc R
H16A H -0.35272 0.28265 0.31788 0.0598 Uiso 1 2 calc R
H16B H -0.44221 0.36489 0.30388 0.0598 Uiso 1 2 calc R
H16C H -0.46464 0.284 0.35167 0.0598 Uiso 1 2 calc R
H18 H -0.14631 0.69574 0.34044 0.0279 Uiso 1 2 calc R
H19 H -0.1885 0.79373 0.38225 0.0301 Uiso 1 2 calc R
H21 H 0.01369 0.64756 0.52409 0.0306 Uiso 1 2 calc R
H22 H 0.06047 0.55197 0.47946 0.0266 Uiso 1 2 calc R
H23A H -0.23644 0.8623 0.44454 0.0524 Uiso 1 2 calc R
H23B H -0.13178 0.88466 0.41304 0.0524 Uiso 1 2 calc R
H23C H -0.17447 0.89363 0.47855 0.0524 Uiso 1 2 calc R
H25 H 0.30633 0.23078 0.37776 0.0309 Uiso 1 2 calc R
H26 H 0.30851 0.10575 0.3845 0.0347 Uiso 1 2 calc R
H28 H 0.00911 0.19325 0.3283 0.0382 Uiso 1 2 calc R
H29 H 0.00473 0.31644 0.32572 0.0336 Uiso 1 2 calc R
H30A H 0.24521 -0.01246 0.42776 0.0513 Uiso 1 2 calc R
H30B H 0.30111 0.00478 0.35982 0.0513 Uiso 1 2 calc R
H30C H 0.22269 -0.04881 0.38125 0.0513 Uiso 1 2 calc R
H32 H 0.39144 0.47403 0.36128 0.0304 Uiso 1 2 calc R
H33 H 0.50855 0.45845 0.43341 0.0320 Uiso 1 2 calc R
H35 H 0.31754 0.37563 0.57776 0.0315 Uiso 1 2 calc R
H36 H 0.19799 0.39419 0.50458 0.0304 Uiso 1 2 calc R
H37A H 0.4655 0.32475 0.63123 0.0516 Uiso 1 2 calc R
H37B H 0.42048 0.41489 0.62552 0.0516 Uiso 1 2 calc R
H37C H 0.54139 0.36941 0.63944 0.0516 Uiso 1 2 calc R
H39 H 0.07284 0.37993 0.20993 0.0390 Uiso 1 2 calc R
H40 H 0.06441 0.32445 0.13766 0.0417 Uiso 1 2 calc R
H42 H 0.28265 0.42468 0.03018 0.0401 Uiso 1 2 calc R
H43 H 0.29046 0.47907 0.1025 0.0387 Uiso 1 2 calc R
H44A H 0.02243 0.34974 0.02893 0.0475 Uiso 1 2 calc R
H44B H 0.09242 0.2649 0.07289 0.0475 Uiso 1 2 calc R
H44C H 0.09839 0.29077 -0.00209 0.0475 Uiso 1 2 calc R
H46 H 0.44904 0.47527 0.24128 0.0304 Uiso 1 2 calc R
H47 H 0.5886 0.52645 0.23703 0.0351 Uiso 1 2 calc R
H49 H 0.37941 0.73368 0.23161 0.0298 Uiso 1 2 calc R
H50 H 0.24316 0.68363 0.23226 0.0270 Uiso 1 2 calc R
H52 H 0.13902 0.97791 0.10488 0.0276 Uiso 1 2 calc R
H53 H -0.31211 0.99771 0.33214 0.0274 Uiso 1 2 calc R
H54 H -0.26096 1.19161 0.0886 0.0279 Uiso 1 2 calc R
H56 H 0.0556 0.72351 0.29348 0.0238 Uiso 1 2 calc R
H57 H 0.28153 0.59747 0.4148 0.0318 Uiso 1 2 calc R
H58 H 0.29257 0.71049 0.42483 0.0349 Uiso 1 2 calc R
H59 H 0.17529 0.83306 0.37131 0.0325 Uiso 1 2 calc R
H61 H 0.13897 0.8176 0.16396 0.0283 Uiso 1 2 calc R
H62 H 0.17214 0.71565 0.12721 0.0282 Uiso 1 2 calc R
H64 H -0.03462 0.85874 -0.01223 0.0292 Uiso 1 2 calc R
H65 H -0.06873 0.95947 0.02538 0.0296 Uiso 1 2 calc R
H66A H 0.09685 0.62317 0.10791 0.0499 Uiso 1 2 calc R
H66B H 0.20465 0.63783 0.07488 0.0499 Uiso 1 2 calc R
H66C H 0.13615 0.60665 0.04479 0.0499 Uiso 1 2 calc R
H68 H 0.2031 1.07508 0.0683 0.0338 Uiso 1 2 calc R
H69 H 0.32934 1.13714 0.06436 0.0375 Uiso 1 2 calc R
H71 H 0.21949 1.15624 0.23095 0.0375 Uiso 1 2 calc R
H72 H 0.09788 1.09096 0.23638 0.0362 Uiso 1 2 calc R
H73A H 0.36333 1.2603 0.05841 0.0605 Uiso 1 2 calc R
H73B H 0.45375 1.17811 0.07984 0.0605 Uiso 1 2 calc R
H73C H 0.45766 1.24817 0.09956 0.0605 Uiso 1 2 calc R
H75 H -0.38344 1.01926 0.13685 0.0312 Uiso 1 2 calc R
H76 H -0.49334 1.03015 0.06306 0.0353 Uiso 1 2 calc R
H78A H 0.69777 0.59962 0.21059 0.0503 Uiso 1 2 calc R
H78B H 0.68263 0.57587 0.2852 0.0503 Uiso 1 2 calc R
H78C H 0.72286 0.65131 0.24342 0.0503 Uiso 1 2 calc R
H79 H -0.21202 1.13475 -0.0019 0.0477 Uiso 1 2 calc R
H80A H -0.41181 1.10758 -0.13184 0.0689 Uiso 1 2 calc R
H80B H -0.47707 1.1914 -0.1285 0.0689 Uiso 1 2 calc R
H80C H -0.53527 1.13836 -0.14152 0.0689 Uiso 1 2 calc R
H82 H -0.1996 1.28852 0.06505 0.0380 Uiso 1 2 calc R
H83 H -0.19691 1.40949 0.06514 0.0369 Uiso 1 2 calc R
H85 H -0.11068 1.30086 0.24668 0.0341 Uiso 1 2 calc R
H86 H -0.11757 1.18113 0.24762 0.0345 Uiso 1 2 calc R
H87A H -0.21135 1.51624 0.08165 0.0599 Uiso 1 2 calc R
H87B H -0.08679 1.48701 0.07753 0.0599 Uiso 1 2 calc R
H87C H -0.1429 1.54466 0.11421 0.0599 Uiso 1 2 calc R
H89 H -0.4593 1.04162 0.25269 0.0325 Uiso 1 2 calc R
H90 H -0.60037 0.99557 0.25507 0.0339 Uiso 1 2 calc R
H92 H -0.40141 0.77954 0.27409 0.0304 Uiso 1 2 calc R
H93 H -0.26185 0.82578 0.27291 0.0290 Uiso 1 2 calc R
H94A H -0.69263 0.94551 0.20459 0.0497 Uiso 1 2 calc R
H94B H -0.71766 0.93166 0.27738 0.0497 Uiso 1 2 calc R
H94C H -0.74314 0.87633 0.24835 0.0497 Uiso 1 2 calc R
H96 H -0.34122 1.10129 0.36069 0.0362 Uiso 1 2 calc R
H97 H -0.33339 1.14726 0.43865 0.0406 Uiso 1 2 calc R
H99 H -0.01912 1.07167 0.43189 0.0380 Uiso 1 2 calc R
H100 H -0.02749 1.02504 0.35388 0.0347 Uiso 1 2 calc R
H114 H -0.32308 1.14798 -0.07653 0.0512 Uiso 1 2 calc R

loop_
_atom_site_aniso_label
_atom_site_aniso_U_11
_atom_site_aniso_U_22
_atom_site_aniso_U_33
_atom_site_aniso_U_12
_atom_site_aniso_U_13
_atom_site_aniso_U_23
Mo1 0.01891(19) 0.0173(2) 0.0187(2) -0.00600(15) -0.00118(15) -0.00643(16)
Mo2 0.01801(19) 0.0177(2) 0.0183(2) -0.00592(15) -0.00070(15) -0.00668(16)
Mo3 0.0196(2) 0.0181(2) 0.0202(2) -0.00669(16) -0.00198(15) -0.00654(17)
Mo4 0.0203(2) 0.0170(2) 0.0212(2) -0.00638(16) -0.00164(15) -0.00677(17)
O1 0.0192(15) 0.0173(16) 0.0195(16) -0.0052(12) -0.0010(12) -0.0067(13)
O2 0.0192(15) 0.0162(15) 0.0195(16) -0.0063(12) -0.0010(12) -0.0066(13)
O3 0.031(2) 0.046(2) 0.060(3) -0.0190(18) 0.0007(18) -0.027(2)
O4 0.041(2) 0.0260(19) 0.036(2) -0.0057(16) -0.0050(16) -0.0183(17)
O5 0.040(2) 0.0217(18) 0.051(2) -0.0093(16) -0.0018(18) -0.0186(18)
O6 0.0253(18) 0.046(2) 0.0228(17) -0.0140(16) -0.0063(14) -0.0086(16)
O7 0.041(2) 0.047(2) 0.038(2) -0.0171(18) 0.0041(17) -0.0286(19)
O8 0.0233(18) 0.036(2) 0.044(2) -0.0154(15) -0.0031(15) -0.0121(18)
O9 0.0214(16) 0.0171(16) 0.0204(16) -0.0045(13) -0.0032(12) -0.0069(13)
O10 0.0199(15) 0.0200(16) 0.0187(16) -0.0070(13) -0.0023(12) -0.0074(13)
O11 0.048(2) 0.0255(19) 0.0276(19) -0.0076(16) -0.0056(16) -0.0144(16)
O12 0.041(2) 0.049(2) 0.049(2) -0.0293(19) 0.0064(18) -0.020(2)
O13 0.037(2) 0.044(2) 0.0247(18) -0.0199(17) -0.0078(15) -0.0072(17)
O14 0.053(2) 0.0242(19) 0.033(2) -0.0144(17) -0.0014(17) -0.0116(17)
O15 0.0264(18) 0.038(2) 0.043(2) -0.0158(16) -0.0018(16) -0.0137(18)
O16 0.041(2) 0.053(2) 0.035(2) -0.0207(19) 0.0057(17) -0.031(2)
O17 0.058(3) 0.054(3) 0.069(3) -0.012(2) -0.008(2) -0.024(3)
O18 0.212(15) 0.312(19) 0.229(15) -0.007(14) 0.036(12) -0.129(14)
O20 0.042(2) 0.037(2) 0.056(3) -0.0107(19) 0.0036(19) -0.016(2)
N1 0.0155(18) 0.022(2) 0.0204(19) -0.0069(15) 0.0010(14) -0.0069(17)
N2 0.0188(18) 0.022(2) 0.0151(18) -0.0064(15) 0.0022(14) -0.0086(16)
N3 0.0190(18) 0.0191(19) 0.0189(19) -0.0051(15) -0.0025(14) -0.0081(16)
N4 0.0200(18) 0.0163(19) 0.0215(19) -0.0037(15) -0.0036(15) -0.0081(16)
N5 0.0236(19) 0.021(2) 0.0164(18) -0.0061(16) 0.0005(15) -0.0097(16)
N6 0.0172(18) 0.021(2) 0.0216(19) -0.0089(15) 0.0040(15) -0.0091(17)
N7 0.031(2) 0.020(2) 0.026(2) -0.0082(17) 0.0045(17) -0.0057(18)
N8 0.0192(18) 0.0181(19) 0.0194(19) -0.0041(15) 0.0016(15) -0.0080(16)
N9 0.0187(18) 0.0189(19) 0.0199(19) -0.0073(15) 0.0007(15) -0.0078(16)
N10 0.0224(19) 0.021(2) 0.0189(19) -0.0080(16) -0.0057(15) -0.0066(16)
N11 0.0228(19) 0.0157(19) 0.026(2) -0.0056(15) -0.0013(16) -0.0101(17)
N12 0.023(2) 0.020(2) 0.022(2) -0.0090(16) -0.0000(15) -0.0087(17)
N13 0.024(2) 0.021(2) 0.0200(19) -0.0059(16) -0.0018(15) -0.0080(17)
N14 0.023(2) 0.022(2) 0.023(2) -0.0103(16) 0.0025(16) -0.0053(17)
C1 0.020(2) 0.023(2) 0.017(2) -0.0048(18) 0.0005(17) -0.0088(19)
C2 0.022(2) 0.021(2) 0.017(2) -0.0038(18) -0.0037(17) -0.0036(19)
C3 0.017(2) 0.020(2) 0.021(2) -0.0033(18) 0.0036(17) -0.0074(19)
C4 0.021(2) 0.022(2) 0.022(2) -0.0074(19) 0.0013(18) -0.011(2)
C5 0.017(2) 0.022(2) 0.022(2) -0.0075(18) 0.0031(17) -0.007(2)
C6 0.026(2) 0.027(3) 0.028(3) -0.007(2) -0.005(2) -0.009(2)
C7 0.026(3) 0.038(3) 0.033(3) -0.009(2) -0.008(2) -0.008(2)
C8 0.025(2) 0.025(3) 0.029(3) -0.005(2) -0.003(2) -0.000(2)
C9 0.024(2) 0.020(2) 0.026(2) -0.0043(19) -0.0007(19) -0.008(2)
C10 0.018(2) 0.019(2) 0.027(2) -0.0048(18) -0.0023(18) -0.009(2)
C11 0.024(2) 0.026(3) 0.028(3) -0.008(2) 0.0032(19) -0.012(2)
C12 0.031(3) 0.036(3) 0.032(3) -0.012(2) 0.001(2) -0.014(2)
C13 0.025(3) 0.028(3) 0.043(3) -0.011(2) 0.000(2) -0.015(2)
C14 0.029(3) 0.036(3) 0.036(3) -0.007(2) -0.004(2) -0.020(3)
C15 0.028(3) 0.028(3) 0.027(3) -0.008(2) -0.000(2) -0.012(2)
C16 0.050(4) 0.046(4) 0.059(4) -0.017(3) -0.015(3) -0.018(3)
C17 0.019(2) 0.025(2) 0.022(2) -0.0075(19) 0.0022(18) -0.010(2)
C18 0.021(2) 0.028(3) 0.018(2) -0.0051(19) 0.0001(18) -0.008(2)
C19 0.027(2) 0.022(2) 0.023(2) -0.003(2) -0.0028(19) -0.007(2)
C20 0.026(2) 0.024(2) 0.026(2) -0.009(2) 0.0053(19) -0.014(2)
C21 0.025(2) 0.030(3) 0.024(2) -0.011(2) -0.0019(19) -0.011(2)
C22 0.021(2) 0.026(2) 0.018(2) -0.0059(19) -0.0030(18) -0.006(2)
C23 0.051(4) 0.036(3) 0.052(4) -0.006(3) -0.006(3) -0.028(3)
C24 0.022(2) 0.020(2) 0.025(2) -0.0056(18) -0.0029(18) -0.009(2)
C25 0.026(2) 0.021(2) 0.032(3) -0.005(2) -0.007(2) -0.012(2)
C26 0.034(3) 0.018(2) 0.032(3) 0.001(2) -0.005(2) -0.011(2)
C27 0.034(3) 0.022(3) 0.029(3) -0.012(2) 0.005(2) -0.012(2)
C28 0.031(3) 0.023(3) 0.045(3) -0.009(2) -0.007(2) -0.014(2)
C29 0.029(3) 0.022(3) 0.033(3) -0.004(2) -0.003(2) -0.011(2)
C30 0.047(3) 0.029(3) 0.051(4) -0.015(3) -0.010(3) -0.008(3)
C31 0.020(2) 0.021(2) 0.024(2) -0.0028(18) -0.0024(18) -0.011(2)
C32 0.029(2) 0.027(3) 0.017(2) -0.010(2) -0.0015(19) -0.003(2)
C33 0.022(2) 0.033(3) 0.026(3) -0.014(2) 0.0019(19) -0.008(2)
C34 0.021(2) 0.022(2) 0.026(2) -0.0051(19) -0.0071(19) -0.007(2)
C35 0.022(2) 0.036(3) 0.022(2) -0.009(2) -0.0005(19) -0.011(2)
C36 0.019(2) 0.035(3) 0.026(2) -0.011(2) -0.0002(18) -0.012(2)
C37 0.036(3) 0.069(4) 0.026(3) -0.021(3) -0.003(2) -0.014(3)
C38 0.024(2) 0.023(2) 0.027(3) -0.0042(19) -0.0010(19) -0.011(2)
C39 0.033(3) 0.044(3) 0.029(3) -0.015(2) 0.007(2) -0.022(3)
C40 0.035(3) 0.043(3) 0.039(3) -0.016(2) 0.002(2) -0.027(3)
C41 0.032(3) 0.032(3) 0.030(3) -0.009(2) 0.001(2) -0.021(2)
C42 0.039(3) 0.042(3) 0.027(3) -0.019(2) 0.010(2) -0.019(2)
C43 0.038(3) 0.037(3) 0.031(3) -0.017(2) 0.008(2) -0.019(2)
C44 0.042(3) 0.045(3) 0.046(3) -0.012(3) -0.003(3) -0.031(3)
C45 0.017(2) 0.023(2) 0.017(2) -0.0103(18) 0.0030(17) -0.0058(19)
C46 0.029(3) 0.021(2) 0.025(2) -0.008(2) 0.0027(19) -0.008(2)
C47 0.017(2) 0.033(3) 0.033(3) -0.005(2) 0.004(2) -0.011(2)
C48 0.025(2) 0.027(3) 0.020(2) -0.012(2) 0.0006(19) -0.004(2)
C49 0.031(3) 0.023(2) 0.022(2) -0.010(2) -0.0009(19) -0.009(2)
C50 0.022(2) 0.027(3) 0.017(2) -0.0073(19) -0.0011(17) -0.007(2)
C51 0.022(2) 0.019(2) 0.019(2) -0.0090(18) 0.0005(17) -0.0079(19)
C52 0.019(2) 0.025(3) 0.025(2) -0.0094(19) 0.0028(18) -0.009(2)
C53 0.020(2) 0.024(2) 0.027(2) -0.0077(19) 0.0028(18) -0.011(2)
C54 0.019(2) 0.017(2) 0.028(3) -0.0016(18) -0.0015(19) -0.004(2)
C55 0.017(2) 0.020(2) 0.021(2) -0.0058(18) 0.0005(17) -0.0065(19)
C56 0.020(2) 0.019(2) 0.021(2) -0.0086(18) 0.0008(17) -0.0062(19)
C57 0.026(2) 0.019(2) 0.026(3) -0.0034(19) -0.001(2) -0.003(2)
C58 0.024(2) 0.033(3) 0.028(3) -0.006(2) -0.005(2) -0.008(2)
C59 0.030(3) 0.026(3) 0.025(3) -0.009(2) -0.001(2) -0.009(2)
C60 0.025(2) 0.020(2) 0.016(2) -0.0116(19) 0.0018(18) -0.0041(19)
C61 0.027(2) 0.024(2) 0.022(2) -0.010(2) 0.0001(19) -0.009(2)
C62 0.022(2) 0.024(2) 0.021(2) -0.0028(19) -0.0020(18) -0.007(2)
C63 0.030(3) 0.022(2) 0.022(2) -0.010(2) 0.0028(19) -0.010(2)
C64 0.030(3) 0.025(3) 0.018(2) -0.009(2) -0.0027(19) -0.006(2)
C65 0.023(2) 0.024(3) 0.026(2) -0.0060(19) -0.0032(19) -0.007(2)
C66 0.062(4) 0.029(3) 0.038(3) -0.008(3) -0.001(3) -0.021(3)
C67 0.022(2) 0.018(2) 0.026(2) -0.0024(19) -0.0020(19) -0.006(2)
C68 0.027(3) 0.030(3) 0.032(3) -0.011(2) 0.002(2) -0.014(2)
C69 0.029(3) 0.028(3) 0.038(3) -0.013(2) -0.000(2) -0.010(2)
C70 0.028(3) 0.029(3) 0.042(3) -0.014(2) -0.005(2) -0.014(2)
C71 0.035(3) 0.036(3) 0.034(3) -0.017(2) -0.005(2) -0.017(2)
C72 0.031(3) 0.028(3) 0.034(3) -0.010(2) 0.004(2) -0.014(2)
C73 0.045(4) 0.049(4) 0.067(4) -0.024(3) 0.013(3) -0.029(3)
C74 0.021(2) 0.020(2) 0.025(2) -0.0023(19) -0.0046(18) -0.007(2)
C75 0.029(3) 0.028(3) 0.023(2) -0.015(2) 0.0014(19) -0.007(2)
C76 0.028(3) 0.028(3) 0.035(3) -0.014(2) -0.008(2) -0.008(2)
C77 0.025(2) 0.031(3) 0.025(3) -0.008(2) -0.0068(19) -0.008(2)
C78 0.026(3) 0.052(4) 0.051(4) -0.020(3) 0.007(2) -0.020(3)
C79 0.034(3) 0.060(4) 0.026(3) -0.027(3) -0.001(2) -0.007(3)
C80 0.047(4) 0.099(6) 0.027(3) -0.032(4) -0.008(3) -0.013(3)
C81 0.026(2) 0.018(2) 0.021(2) -0.0068(19) 0.0042(19) -0.0048(19)
C82 0.041(3) 0.030(3) 0.026(3) -0.009(2) -0.003(2) -0.013(2)
C83 0.045(3) 0.017(2) 0.026(3) -0.009(2) -0.002(2) -0.004(2)
C84 0.033(3) 0.020(2) 0.029(3) -0.010(2) 0.001(2) -0.011(2)
C85 0.030(3) 0.026(3) 0.029(3) -0.005(2) -0.006(2) -0.011(2)
C86 0.033(3) 0.025(3) 0.030(3) -0.007(2) -0.005(2) -0.011(2)
C87 0.079(5) 0.028(3) 0.042(3) -0.016(3) -0.004(3) -0.011(3)
C88 0.024(2) 0.022(2) 0.022(2) -0.0089(19) -0.0005(18) -0.005(2)
C89 0.025(2) 0.025(3) 0.033(3) -0.007(2) 0.002(2) -0.014(2)
C90 0.024(2) 0.027(3) 0.029(3) -0.004(2) -0.001(2) -0.008(2)
C91 0.026(2) 0.039(3) 0.022(2) -0.021(2) -0.0040(19) -0.004(2)
C92 0.028(2) 0.022(2) 0.026(3) -0.009(2) -0.003(2) -0.007(2)
C93 0.026(2) 0.021(2) 0.023(2) -0.008(2) -0.0021(19) -0.004(2)
C94 0.023(3) 0.050(4) 0.056(4) -0.017(2) 0.004(2) -0.021(3)
C95 0.025(2) 0.018(2) 0.019(2) -0.0053(19) -0.0028(18) -0.0066(19)
C96 0.026(3) 0.038(3) 0.032(3) -0.009(2) -0.001(2) -0.019(2)
C97 0.030(3) 0.042(3) 0.028(3) -0.006(2) 0.005(2) -0.016(3)
C98 0.031(3) 0.031(3) 0.031(3) -0.009(2) 0.003(2) -0.017(2)
C99 0.031(3) 0.035(3) 0.035(3) -0.010(2) 0.000(2) -0.018(2)
C100 0.031(3) 0.026(3) 0.032(3) -0.008(2) 0.004(2) -0.014(2)
C101 0.051(4) 0.066(4) 0.052(4) -0.025(3) 0.009(3) -0.044(4)
C102 0.105(7) 0.079(6) 0.047(4) -0.014(5) 0.003(4) -0.020(4)
C103 0.068(5) 0.085(7) 0.102(7) -0.038(5) -0.023(5) 0.013(6)
C104 0.056(4) 0.041(4) 0.092(6) -0.016(3) 0.009(4) -0.021(4)
C105 0.037(3) 0.040(3) 0.050(4) -0.006(3) -0.000(3) -0.017(3)
C106 0.099(9) 0.130(11) 0.166(13) -0.020(8) -0.025(9) -0.061(10)
C107 0.185(15) 0.070(8) 0.31(2) 0.004(8) -0.138(15) -0.065(11)
C108 0.191(15) 0.101(9) 0.092(8) -0.020(10) 0.045(9) -0.036(7)
C109 0.122(10) 0.210(15) 0.057(6) -0.052(11) 0.026(6) -0.055(8)
C110 0.043(3) 0.044(4) 0.053(4) 0.002(3) 0.004(3) -0.016(3)
C111 0.044(4) 0.059(4) 0.061(4) -0.016(3) 0.014(3) -0.028(4)
C113 0.037(3) 0.043(4) 0.050(4) -0.007(3) 0.002(3) -0.008(3)
C114 0.039(3) 0.067(4) 0.025(3) -0.027(3) -0.003(2) -0.010(3)
C115 0.101(6) 0.050(4) 0.059(5) 0.001(4) -0.003(4) -0.029(4)

loop_
_atom_type_symbol
_atom_type_description
_atom_type_scat_dispersion_real
_atom_type_scat_dispersion_imag
_atom_type_scat_source
C C 0.0033 0.0016
;
International Tables for Crystallography
(Vol. C, Tables 4.2.6.8 and 6.1.1.4)
;
H H 0.0000 0.0000
;
International Tables for Crystallography
(Vol. C, Table 6.1.1.4)
;
Mo Mo -1.6832 0.6857
;
International Tables for Crystallography
(Vol. C, Tables 4.2.6.8 and 6.1.1.4)
;
N N 0.0061 0.0033
;
International Tables for Crystallography
(Vol. C, Tables 4.2.6.8 and 6.1.1.4)
;
O O 0.0106 0.0060
;
International Tables for Crystallography
(Vol. C, Tables 4.2.6.8 and 6.1.1.4)
;

loop_
_geom_angle_atom_site_label_1
_geom_angle_atom_site_label_2
_geom_angle_atom_site_label_3
_geom_angle
_geom_angle_publ_flag
Mo2 Mo1 O1 93.14(11) yes
Mo2 Mo1 N1 93.10(13) yes
Mo2 Mo1 N3 93.14(13) yes
Mo2 Mo1 N5 93.31(13) yes
O1 Mo1 N1 85.93(11) yes
O1 Mo1 N3 173.65(17) yes
O1 Mo1 N5 88.92(11) yes
N1 Mo1 N3 92.80(12) yes
N1 Mo1 N5 171.99(17) yes
N3 Mo1 N5 91.64(13) yes
Mo1 Mo2 O2 90.34(11) yes
Mo1 Mo2 N2 92.03(13) yes
Mo1 Mo2 N4 92.05(13) yes
Mo1 Mo2 N6 91.74(13) yes
O2 Mo2 N2 84.21(11) yes
O2 Mo2 N4 177.26(17) yes
O2 Mo2 N6 89.65(11) yes
N2 Mo2 N4 94.37(12) yes
N2 Mo2 N6 172.81(13) yes
N4 Mo2 N6 91.60(12) yes
Mo4 Mo3 O9 90.37(11) yes
Mo4 Mo3 N8 91.26(13) yes
Mo4 Mo3 N10 92.21(14) yes
Mo4 Mo3 N12 91.88(14) yes
O9 Mo3 N8 84.05(11) yes
O9 Mo3 N10 176.91(17) yes
O9 Mo3 N12 89.54(11) yes
N8 Mo3 N10 94.18(13) yes
N8 Mo3 N12 172.88(13) yes
N10 Mo3 N12 92.08(13) yes
Mo3 Mo4 O10 92.87(11) yes
Mo3 Mo4 N9 93.81(13) yes
Mo3 Mo4 N11 92.79(14) yes
Mo3 Mo4 N13 93.33(14) yes
O10 Mo4 N9 85.28(11) yes
O10 Mo4 N11 173.96(16) yes
O10 Mo4 N13 88.38(11) yes
N9 Mo4 N11 92.22(13) yes
N9 Mo4 N13 170.67(16) yes
N11 Mo4 N13 93.42(13) yes
Mo1 O1 C4 115.1(3) yes
Mo2 O2 C4 118.1(3) yes
C13 O3 C16 117.2(5) yes
C20 O4 C23 117.4(4) yes
C27 O5 C30 117.0(5) yes
C34 O6 C37 116.5(4) yes
C41 O7 C44 116.1(4) yes
C48 O8 C78 116.9(4) yes
Mo3 O9 C51 118.5(3) yes
Mo4 O10 C51 116.0(3) yes
C63 O11 C66 117.5(4) yes
C70 O12 C73 117.7(6) yes
C77 O13 C80 117.6(5) yes
C84 O14 C87 117.5(5) yes
C91 O15 C94 116.6(4) yes
C98 O16 C101 117.4(4) yes
C104 O17 C115 106.8(6) yes
C106 O18 C109 106.7(16) yes
C111 O20 C113 106.2(5) yes
Mo1 N1 C1 116.2(3) yes
Mo1 N1 C10 127.0(4) yes
C1 N1 C10 116.8(4) yes
Mo2 N2 C1 117.0(3) yes
Mo2 N2 C17 125.2(3) yes
C1 N2 C17 115.1(4) yes
Mo1 N3 C2 116.8(3) yes
Mo1 N3 C24 125.6(3) yes
C2 N3 C24 117.5(3) yes
Mo2 N4 C2 118.1(3) yes
Mo2 N4 C31 127.6(3) yes
C2 N4 C31 114.2(3) yes
Mo1 N5 C3 116.4(4) yes
Mo1 N5 C38 125.0(3) yes
C3 N5 C38 118.3(4) yes
Mo2 N6 C3 117.5(3) yes
Mo2 N6 C45 125.7(3) yes
C3 N6 C45 116.6(4) yes
C8 N7 C9 115.9(5) yes
Mo3 N8 C52 117.5(4) yes
Mo3 N8 C60 122.8(3) yes
C52 N8 C60 116.6(4) yes
Mo4 N9 C52 115.6(3) yes
Mo4 N9 C67 125.3(3) yes
C52 N9 C67 118.9(4) yes
Mo3 N10 C54 118.5(3) yes
Mo3 N10 C74 126.5(3) yes
C54 N10 C74 115.0(3) yes
Mo4 N11 C54 117.3(3) yes
Mo4 N11 C81 124.4(3) yes
C54 N11 C81 118.3(3) yes
Mo3 N12 C53 117.3(3) yes
Mo3 N12 C88 127.1(4) yes
C53 N12 C88 115.5(4) yes
Mo4 N13 C53 116.8(4) yes
Mo4 N13 C95 125.0(3) yes
C53 N13 C95 117.9(4) yes
C56 N14 C57 116.6(5) yes
N1 C1 N2 121.1(4) yes
N3 C2 N4 119.9(3) yes
N5 C3 N6 121.0(4) yes
O1 C4 O2 123.1(3) yes
O1 C4 C5 119.3(5) yes
O2 C4 C5 117.5(5) yes
C4 C5 C6 122.8(5) yes
C4 C5 C9 119.0(5) yes
C6 C5 C9 118.2(4) yes
C5 C6 C7 118.5(6) yes
C6 C7 C8 119.0(6) yes
N7 C8 C7 123.6(4) yes
N7 C9 C5 124.7(5) yes
N1 C10 C11 121.7(5) yes
N1 C10 C15 120.1(4) yes
C11 C10 C15 118.1(5) yes
C10 C11 C12 120.5(6) yes
C11 C12 C13 120.3(5) yes
O3 C13 C12 115.2(5) yes
O3 C13 C14 124.8(6) yes
C12 C13 C14 120.0(6) yes
C13 C14 C15 120.0(6) yes
C10 C15 C14 121.0(5) yes
N2 C17 C18 120.4(5) yes
N2 C17 C22 120.5(4) yes
C18 C17 C22 119.1(5) yes
C17 C18 C19 121.0(5) yes
C18 C19 C20 119.6(4) yes
O4 C20 C19 125.2(4) yes
O4 C20 C21 115.0(5) yes
C19 C20 C21 119.9(5) yes
C20 C21 C22 120.1(5) yes
C17 C22 C21 120.4(4) yes
N3 C24 C25 121.9(5) yes
N3 C24 C29 118.8(4) yes
C25 C24 C29 119.3(5) yes
C24 C25 C26 120.3(5) yes
C25 C26 C27 120.6(4) yes
O5 C27 C26 126.0(4) yes
O5 C27 C28 115.5(5) yes
C26 C27 C28 118.5(5) yes
C27 C28 C29 121.0(6) yes
C24 C29 C28 120.3(4) yes
N4 C31 C32 119.8(4) yes
N4 C31 C36 121.7(4) yes
C32 C31 C36 118.4(5) yes
C31 C32 C33 120.1(4) yes
C32 C33 C34 121.0(5) yes
O6 C34 C33 115.8(4) yes
O6 C34 C35 124.4(4) yes
C33 C34 C35 119.8(5) yes
C34 C35 C36 118.8(4) yes
C31 C36 C35 121.9(5) yes
N5 C38 C39 118.2(4) yes
N5 C38 C43 124.7(5) yes
C39 C38 C43 117.1(6) yes
C38 C39 C40 122.8(5) yes
C39 C40 C41 118.5(6) yes
O7 C41 C40 124.4(6) yes
O7 C41 C42 116.2(5) yes
C40 C41 C42 119.4(6) yes
C41 C42 C43 121.2(5) yes
C38 C43 C42 120.9(6) yes
N6 C45 C46 121.2(5) yes
N6 C45 C50 120.6(4) yes
C46 C45 C50 118.1(5) yes
C45 C46 C47 121.6(5) yes
C46 C47 C48 118.6(4) yes
O8 C48 C47 123.9(4) yes
O8 C48 C49 115.7(5) yes
C47 C48 C49 120.4(5) yes
C48 C49 C50 120.0(5) yes
C45 C50 C49 121.3(4) yes
O9 C51 O10 121.9(3) yes
O9 C51 C55 118.2(5) yes
O10 C51 C55 119.9(5) yes
N8 C52 N9 120.8(4) yes
N12 C53 N13 120.6(4) yes
N10 C54 N11 119.2(4) yes
C51 C55 C56 118.9(5) yes
C51 C55 C59 123.7(5) yes
C56 C55 C59 117.4(4) yes
N14 C56 C55 124.5(5) yes
N14 C57 C58 123.1(4) yes
C57 C58 C59 119.3(5) yes
C55 C59 C58 119.0(6) yes
N8 C60 C61 121.1(5) yes
N8 C60 C65 120.5(4) yes
C61 C60 C65 118.3(5) yes
C60 C61 C62 121.5(5) yes
C61 C62 C63 119.4(4) yes
O11 C63 C62 124.7(4) yes
O11 C63 C64 115.4(5) yes
C62 C63 C64 119.9(5) yes
C63 C64 C65 120.2(5) yes
C60 C65 C64 120.6(4) yes
N9 C67 C68 124.2(5) yes
N9 C67 C72 118.5(4) yes
C68 C67 C72 117.2(5) yes
C67 C68 C69 121.7(6) yes
C68 C69 C70 119.6(5) yes
O12 C70 C69 124.5(5) yes
O12 C70 C71 115.7(6) yes
C69 C70 C71 119.7(6) yes
C70 C71 C72 120.3(6) yes
C67 C72 C71 121.4(5) yes
N10 C74 C75 120.4(4) yes
N10 C74 C79 121.8(5) yes
C75 C74 C79 117.8(5) yes
C74 C75 C76 121.3(4) yes
C75 C76 C77 120.2(5) yes
O13 C77 C76 115.8(5) yes
O13 C77 C114 124.9(4) yes
C76 C77 C114 119.4(5) yes
C74 C79 C114 121.6(6) yes
N11 C81 C82 124.8(5) yes
N11 C81 C86 118.2(4) yes
C82 C81 C86 117.0(5) yes
C81 C82 C83 122.3(6) yes
C82 C83 C84 119.6(4) yes
O14 C84 C83 124.9(4) yes
O14 C84 C85 115.4(5) yes
C83 C84 C85 119.7(6) yes
C84 C85 C86 120.6(6) yes
C81 C86 C85 120.9(4) yes
N12 C88 C89 120.9(5) yes
N12 C88 C93 120.6(4) yes
C89 C88 C93 118.4(5) yes
C88 C89 C90 120.9(5) yes
C89 C90 C91 119.6(4) yes
O15 C91 C90 124.2(4) yes
O15 C91 C92 115.5(5) yes
C90 C91 C92 120.3(5) yes
C91 C92 C93 119.4(5) yes
C88 C93 C92 121.4(4) yes
N13 C95 C96 123.2(5) yes
N13 C95 C100 119.5(4) yes
C96 C95 C100 117.3(5) yes
C95 C96 C97 121.8(5) yes
C96 C97 C98 119.4(5) yes
O16 C98 C97 115.6(5) yes
O16 C98 C99 124.1(5) yes
C97 C98 C99 120.4(6) yes
C98 C99 C100 119.5(5) yes
C95 C100 C99 121.5(5) yes
C103 C102 C115 100.7(8) yes
C102 C103 C104 105.6(7) yes
O17 C104 C103 107.5(8) yes
C110 C105 C113 102.8(4) yes
O18 C106 C107 102.8(13) yes
C106 C107 C108 112.0(16) yes
C107 C108 C109 101.9(10) yes
O18 C109 C108 99.5(14) yes
C105 C110 C111 104.5(5) yes
O20 C111 C110 106.9(5) yes
O20 C113 C105 105.0(5) yes
C77 C114 C79 119.7(5) yes
O17 C115 C102 107.0(6) yes
N1 C1 H1 119.443 no
N2 C1 H1 119.437 no
N3 C2 H2 120.031 no
N4 C2 H2 120.060 no
N5 C3 H3 119.491 no
N6 C3 H3 119.475 no
C5 C6 H6 120.751 no
C7 C6 H6 120.750 no
C6 C7 H7 120.508 no
C8 C7 H7 120.516 no
N7 C8 H8 118.178 no
C7 C8 H8 118.173 no
N7 C9 H9 117.646 no
C5 C9 H9 117.644 no
C10 C11 H11 119.732 no
C12 C11 H11 119.726 no
C11 C12 H12 119.849 no
C13 C12 H12 119.839 no
C13 C14 H14 120.000 no
C15 C14 H14 119.996 no
C10 C15 H15 119.499 no
C14 C15 H15 119.498 no
O3 C16 H16A 109.476 no
O3 C16 H16B 109.466 no
O3 C16 H16C 109.471 no
H16A C16 H16B 109.475 no
H16A C16 H16C 109.473 no
H16B C16 H16C 109.467 no
C17 C18 H18 119.501 no
C19 C18 H18 119.505 no
C18 C19 H19 120.217 no
C20 C19 H19 120.203 no
C20 C21 H21 119.972 no
C22 C21 H21 119.976 no
C17 C22 H22 119.812 no
C21 C22 H22 119.826 no
O4 C23 H23A 109.472 no
O4 C23 H23B 109.468 no
O4 C23 H23C 109.481 no
H23A C23 H23B 109.464 no
H23A C23 H23C 109.474 no
H23B C23 H23C 109.468 no
C24 C25 H25 119.846 no
C26 C25 H25 119.852 no
C25 C26 H26 119.711 no
C27 C26 H26 119.733 no
C27 C28 H28 119.488 no
C29 C28 H28 119.487 no
C24 C29 H29 119.862 no
C28 C29 H29 119.843 no
O5 C30 H30A 109.477 no
O5 C30 H30B 109.479 no
O5 C30 H30C 109.469 no
H30A C30 H30B 109.480 no
H30A C30 H30C 109.462 no
H30B C30 H30C 109.461 no
C31 C32 H32 119.961 no
C33 C32 H32 119.961 no
C32 C33 H33 119.523 no
C34 C33 H33 119.504 no
C34 C35 H35 120.588 no
C36 C35 H35 120.599 no
C31 C36 H36 119.071 no
C35 C36 H36 119.074 no
O6 C37 H37A 109.485 no
O6 C37 H37B 109.471 no
O6 C37 H37C 109.465 no
H37A C37 H37B 109.465 no
H37A C37 H37C 109.469 no
H37B C37 H37C 109.472 no
C38 C39 H39 118.567 no
C40 C39 H39 118.591 no
C39 C40 H40 120.744 no
C41 C40 H40 120.733 no
C41 C42 H42 119.393 no
C43 C42 H42 119.403 no
C38 C43 H43 119.562 no
C42 C43 H43 119.568 no
O7 C44 H44A 109.469 no
O7 C44 H44B 109.467 no
O7 C44 H44C 109.468 no
H44A C44 H44B 109.478 no
H44A C44 H44C 109.473 no
H44B C44 H44C 109.473 no
C45 C46 H46 119.217 no
C47 C46 H46 119.216 no
C46 C47 H47 120.718 no
C48 C47 H47 120.717 no
C48 C49 H49 120.016 no
C50 C49 H49 120.006 no
C45 C50 H50 119.368 no
C49 C50 H50 119.373 no
N8 C52 H52 119.639 no
N9 C52 H52 119.605 no
N12 C53 H53 119.714 no
N13 C53 H53 119.725 no
N10 C54 H54 120.432 no
N11 C54 H54 120.414 no
N14 C56 H56 117.730 no
C55 C56 H56 117.734 no
N14 C57 H57 118.431 no
C58 C57 H57 118.448 no
C57 C58 H58 120.347 no
C59 C58 H58 120.359 no
C55 C59 H59 120.487 no
C58 C59 H59 120.509 no
C60 C61 H61 119.267 no
C62 C61 H61 119.269 no
C61 C62 H62 120.275 no
C63 C62 H62 120.276 no
C63 C64 H64 119.923 no
C65 C64 H64 119.922 no
C60 C65 H65 119.698 no
C64 C65 H65 119.686 no
O11 C66 H66A 109.466 no
O11 C66 H66B 109.468 no
O11 C66 H66C 109.470 no
H66A C66 H66B 109.469 no
H66A C66 H66C 109.481 no
H66B C66 H66C 109.473 no
C67 C68 H68 119.141 no
C69 C68 H68 119.140 no
C68 C69 H69 120.192 no
C70 C69 H69 120.181 no
C70 C71 H71 119.871 no
C72 C71 H71 119.872 no
C67 C72 H72 119.306 no
C71 C72 H72 119.313 no
O12 C73 H73A 109.473 no
O12 C73 H73B 109.464 no
O12 C73 H73C 109.468 no
H73A C73 H73B 109.488 no
H73A C73 H73C 109.466 no
H73B C73 H73C 109.468 no
C74 C75 H75 119.347 no
C76 C75 H75 119.347 no
C75 C76 H76 119.933 no
C77 C76 H76 119.914 no
O8 C78 H78A 109.461 no
O8 C78 H78B 109.472 no
O8 C78 H78C 109.468 no
H78A C78 H78B 109.479 no
H78A C78 H78C 109.471 no
H78B C78 H78C 109.475 no
C74 C79 H79 119.179 no
C114 C79 H79 119.173 no
O13 C80 H80A 109.473 no
O13 C80 H80B 109.489 no
O13 C80 H80C 109.460 no
H80A C80 H80B 109.468 no
H80A C80 H80C 109.463 no
H80B C80 H80C 109.474 no
C81 C82 H82 118.870 no
C83 C82 H82 118.860 no
C82 C83 H83 120.209 no
C84 C83 H83 120.210 no
C84 C85 H85 119.730 no
C86 C85 H85 119.713 no
C81 C86 H86 119.554 no
C85 C86 H86 119.541 no
O14 C87 H87A 109.470 no
O14 C87 H87B 109.468 no
O14 C87 H87C 109.486 no
H87A C87 H87B 109.451 no
H87A C87 H87C 109.468 no
H87B C87 H87C 109.484 no
C88 C89 H89 119.568 no
C90 C89 H89 119.574 no
C89 C90 H90 120.221 no
C91 C90 H90 120.216 no
C91 C92 H92 120.288 no
C93 C92 H92 120.285 no
C88 C93 H93 119.278 no
C92 C93 H93 119.282 no
O15 C94 H94A 109.470 no
O15 C94 H94B 109.467 no
O15 C94 H94C 109.469 no
H94A C94 H94B 109.477 no
H94A C94 H94C 109.471 no
H94B C94 H94C 109.473 no
C95 C96 H96 119.126 no
C97 C96 H96 119.111 no
C96 C97 H97 120.284 no
C98 C97 H97 120.281 no
C98 C99 H99 120.221 no
C100 C99 H99 120.231 no
C95 C100 H100 119.268 no
C99 C100 H100 119.266 no
O16 C101 H10A 109.481 no
O16 C101 H10B 109.479 no
O16 C101 H10C 109.471 no
H10A C101 H10B 109.477 no
H10A C101 H10C 109.463 no
H10B C101 H10C 109.456 no
C103 C102 H10D 111.627 no
C103 C102 H10E 111.628 no
C115 C102 H10D 111.637 no
C115 C102 H10E 111.628 no
H10D C102 H10E 109.416 no
C102 C103 H10F 110.624 no
C102 C103 H10R 110.621 no
C104 C103 H10F 110.621 no
C104 C103 H10R 110.630 no
H10F C103 H10R 108.755 no
O17 C104 H10G 110.210 no
O17 C104 H10S 110.214 no
C103 C104 H10G 110.205 no
C103 C104 H10S 110.200 no
H10G C104 H10S 108.498 no
C110 C105 H10H 111.210 no
C110 C105 H10I 111.218 no
C113 C105 H10H 111.205 no
C113 C105 H10I 111.218 no
H10H C105 H10I 109.132 no
O18 C106 H10J 111.209 no
O18 C106 H10K 111.197 no
C107 C106 H10J 111.210 no
C107 C106 H10K 111.211 no
H10J C106 H10K 109.130 no
C106 C107 H10L 109.218 no
C106 C107 H10M 109.222 no
C108 C107 H10L 109.212 no
C108 C107 H10M 109.218 no
H10L C107 H10M 107.910 no
C107 C108 H10N 111.416 no
C107 C108 H10O 111.399 no
C109 C108 H10N 111.393 no
C109 C108 H10O 111.389 no
H10N C108 H10O 109.257 no
O18 C109 H10P 111.882 no
O18 C109 H10Q 111.866 no
C108 C109 H10P 111.868 no
C108 C109 H10Q 111.857 no
H10P C109 H10Q 109.588 no
C105 C110 H11A 110.848 no
C105 C110 H11B 110.847 no
C111 C110 H11A 110.850 no
C111 C110 H11B 110.850 no
H11A C110 H11B 108.895 no
O20 C111 H11C 110.344 no
O20 C111 H11D 110.346 no
C110 C111 H11C 110.357 no
C110 C111 H11D 110.352 no
H11C C111 H11D 108.579 no
O20 C113 H11G 110.760 no
O20 C113 H11H 110.742 no
C105 C113 H11G 110.762 no
C105 C113 H11H 110.750 no
H11G C113 H11H 108.834 no
C77 C114 H114 120.174 no
C79 C114 H114 120.162 no
O17 C115 H11I 110.311 no
O17 C115 H11J 110.320 no
C102 C115 H11I 110.324 no
C102 C115 H11J 110.321 no
H11I C115 H11J 108.559 no

loop_
_geom_bond_atom_site_label_1
_geom_bond_atom_site_label_2
_geom_bond_distance
_geom_bond_publ_flag
Mo1 Mo2 2.1150(7) yes
Mo1 O1 2.150(2) yes
Mo1 N1 2.162(4) yes
Mo1 N3 2.127(3) yes
Mo1 N5 2.163(4) yes
Mo2 O2 2.143(2) yes
Mo2 N2 2.178(3) yes
Mo2 N4 2.129(3) yes
Mo2 N6 2.175(4) yes
Mo3 Mo4 2.1089(7) yes
Mo3 O9 2.145(2) yes
Mo3 N8 2.170(4) yes
Mo3 N10 2.125(3) yes
Mo3 N12 2.172(4) yes
Mo4 O10 2.152(2) yes
Mo4 N9 2.158(4) yes
Mo4 N11 2.131(3) yes
Mo4 N13 2.157(4) yes
O1 C4 1.278(7) yes
O2 C4 1.276(7) yes
O3 C13 1.377(8) yes
O3 C16 1.387(10) yes
O4 C20 1.381(7) yes
O4 C23 1.404(6) yes
O5 C27 1.381(8) yes
O5 C30 1.436(6) yes
O6 C34 1.374(7) yes
O6 C37 1.437(6) yes
O7 C41 1.379(8) yes
O7 C44 1.433(8) yes
O8 C48 1.384(7) yes
O8 C78 1.429(6) yes
O9 C51 1.278(7) yes
O10 C51 1.275(7) yes
O11 C63 1.374(7) yes
O11 C66 1.415(5) yes
O12 C70 1.375(8) yes
O12 C73 1.417(7) yes
O13 C77 1.373(7) yes
O13 C80 1.418(6) yes
O14 C84 1.384(8) yes
O14 C87 1.412(6) yes
O15 C91 1.384(8) yes
O15 C94 1.434(6) yes
O16 C98 1.383(8) yes
O16 C101 1.416(9) yes
O17 C104 1.429(8) yes
O17 C115 1.417(11) yes
O18 C106 1.44(3) yes
O18 C109 1.43(2) yes
O20 C111 1.428(8) yes
O20 C113 1.441(8) yes
N1 C1 1.338(8) yes
N1 C10 1.426(7) yes
N2 C1 1.315(7) yes
N2 C17 1.440(7) yes
N3 C2 1.340(7) yes
N3 C24 1.435(7) yes
N4 C2 1.326(7) yes
N4 C31 1.425(7) yes
N5 C3 1.329(7) yes
N5 C38 1.424(8) yes
N6 C3 1.320(8) yes
N6 C45 1.422(7) yes
N7 C8 1.344(8) yes
N7 C9 1.335(5) yes
N8 C52 1.327(7) yes
N8 C60 1.427(7) yes
N9 C52 1.322(8) yes
N9 C67 1.423(7) yes
N10 C54 1.324(7) yes
N10 C74 1.441(7) yes
N11 C54 1.337(7) yes
N11 C81 1.426(7) yes
N12 C53 1.329(8) yes
N12 C88 1.435(7) yes
N13 C53 1.329(7) yes
N13 C95 1.433(8) yes
N14 C56 1.341(5) yes
N14 C57 1.340(8) yes
C4 C5 1.490(5) yes
C5 C6 1.382(8) yes
C5 C9 1.389(8) yes
C6 C7 1.383(6) yes
C7 C8 1.389(9) yes
C10 C11 1.411(6) yes
C10 C15 1.380(9) yes
C11 C12 1.383(9) yes
C12 C13 1.381(10) yes
C13 C14 1.375(7) yes
C14 C15 1.399(9) yes
C17 C18 1.392(5) yes
C17 C22 1.388(7) yes
C18 C19 1.382(8) yes
C19 C20 1.387(8) yes
C20 C21 1.395(6) yes
C21 C22 1.383(8) yes
C24 C25 1.391(6) yes
C24 C29 1.383(8) yes
C25 C26 1.390(8) yes
C26 C27 1.390(9) yes
C27 C28 1.391(6) yes
C28 C29 1.384(8) yes
C31 C32 1.395(7) yes
C31 C36 1.373(6) yes
C32 C33 1.385(8) yes
C33 C34 1.380(6) yes
C34 C35 1.381(7) yes
C35 C36 1.405(8) yes
C38 C39 1.386(9) yes
C38 C43 1.388(7) yes
C39 C40 1.403(10) yes
C40 C41 1.386(7) yes
C41 C42 1.378(9) yes
C42 C43 1.391(10) yes
C45 C46 1.386(6) yes
C45 C50 1.396(7) yes
C46 C47 1.411(8) yes
C47 C48 1.390(8) yes
C48 C49 1.387(6) yes
C49 C50 1.385(8) yes
C51 C55 1.470(5) yes
C55 C56 1.393(8) yes
C55 C59 1.392(8) yes
C57 C58 1.391(9) yes
C58 C59 1.375(6) yes
C60 C61 1.384(5) yes
C60 C65 1.399(8) yes
C61 C62 1.385(8) yes
C62 C63 1.381(8) yes
C63 C64 1.393(5) yes
C64 C65 1.375(8) yes
C67 C68 1.396(7) yes
C67 C72 1.404(9) yes
C68 C69 1.402(9) yes
C69 C70 1.380(10) yes
C70 C71 1.393(7) yes
C71 C72 1.386(9) yes
C74 C75 1.387(7) yes
C74 C79 1.366(7) yes
C75 C76 1.382(8) yes
C76 C77 1.371(6) yes
C77 C114 1.382(9) yes
C79 C114 1.390(9) yes
C81 C82 1.378(6) yes
C81 C86 1.405(9) yes
C82 C83 1.399(9) yes
C83 C84 1.364(9) yes
C84 C85 1.385(6) yes
C85 C86 1.382(9) yes
C88 C89 1.400(6) yes
C88 C93 1.389(8) yes
C89 C90 1.379(8) yes
C90 C91 1.388(8) yes
C91 C92 1.394(6) yes
C92 C93 1.373(8) yes
C95 C96 1.396(7) yes
C95 C100 1.385(8) yes
C96 C97 1.388(9) yes
C97 C98 1.378(8) yes
C98 C99 1.377(7) yes
C99 C100 1.398(9) yes
C102 C103 1.507(16) yes
C102 C115 1.484(10) yes
C103 C104 1.482(14) yes
C105 C110 1.543(8) yes
C105 C113 1.521(7) yes
C106 C107 1.37(2) yes
C107 C108 1.45(2) yes
C108 C109 1.57(3) yes
C110 C111 1.535(9) yes
C1 H1 0.950 no
C2 H2 0.950 no
C3 H3 0.950 no
C6 H6 0.950 no
C7 H7 0.950 no
C8 H8 0.950 no
C9 H9 0.950 no
C11 H11 0.950 no
C12 H12 0.950 no
C14 H14 0.950 no
C15 H15 0.950 no
C16 H16A 0.980 no
C16 H16B 0.980 no
C16 H16C 0.980 no
C18 H18 0.950 no
C19 H19 0.950 no
C21 H21 0.950 no
C22 H22 0.950 no
C23 H23A 0.980 no
C23 H23B 0.980 no
C23 H23C 0.980 no
C25 H25 0.950 no
C26 H26 0.950 no
C28 H28 0.950 no
C29 H29 0.950 no
C30 H30A 0.980 no
C30 H30B 0.980 no
C30 H30C 0.980 no
C32 H32 0.950 no
C33 H33 0.950 no
C35 H35 0.950 no
C36 H36 0.950 no
C37 H37A 0.980 no
C37 H37B 0.980 no
C37 H37C 0.980 no
C39 H39 0.950 no
C40 H40 0.950 no
C42 H42 0.950 no
C43 H43 0.950 no
C44 H44A 0.980 no
C44 H44B 0.980 no
C44 H44C 0.980 no
C46 H46 0.950 no
C47 H47 0.950 no
C49 H49 0.950 no
C50 H50 0.950 no
C52 H52 0.950 no
C53 H53 0.950 no
C54 H54 0.950 no
C56 H56 0.950 no
C57 H57 0.950 no
C58 H58 0.950 no
C59 H59 0.950 no
C61 H61 0.950 no
C62 H62 0.950 no
C64 H64 0.950 no
C65 H65 0.950 no
C66 H66A 0.980 no
C66 H66B 0.980 no
C66 H66C 0.980 no
C68 H68 0.950 no
C69 H69 0.950 no
C71 H71 0.950 no
C72 H72 0.950 no
C73 H73A 0.980 no
C73 H73B 0.980 no
C73 H73C 0.980 no
C75 H75 0.950 no
C76 H76 0.950 no
C78 H78A 0.980 no
C78 H78B 0.980 no
C78 H78C 0.980 no
C79 H79 0.950 no
C80 H80A 0.980 no
C80 H80B 0.980 no
C80 H80C 0.980 no
C82 H82 0.950 no
C83 H83 0.950 no
C85 H85 0.950 no
C86 H86 0.950 no
C87 H87A 0.980 no
C87 H87B 0.980 no
C87 H87C 0.980 no
C89 H89 0.950 no
C90 H90 0.950 no
C92 H92 0.950 no
C93 H93 0.950 no
C94 H94A 0.980 no
C94 H94B 0.980 no
C94 H94C 0.980 no
C96 H96 0.950 no
C97 H97 0.950 no
C99 H99 0.950 no
C100 H100 0.950 no
C101 H10A 0.980 no
C101 H10B 0.980 no
C101 H10C 0.980 no
C102 H10D 0.990 no
C102 H10E 0.990 no
C103 H10F 0.990 no
C103 H10R 0.990 no
C104 H10G 0.990 no
C104 H10S 0.990 no
C105 H10H 0.990 no
C105 H10I 0.990 no
C106 H10J 0.990 no
C106 H10K 0.990 no
C107 H10L 0.990 no
C107 H10M 0.990 no
C108 H10N 0.990 no
C108 H10O 0.990 no
C109 H10P 0.990 no
C109 H10Q 0.990 no
C110 H11A 0.990 no
C110 H11B 0.990 no
C111 H11C 0.990 no
C111 H11D 0.990 no
C113 H11G 0.990 no
C113 H11H 0.990 no
C114 H114 0.950 no
C115 H11I 0.990 no
C115 H11J 0.990 no

loop_
_geom_contact_atom_site_label_1
_geom_contact_atom_site_label_2
_geom_contact_distance
_geom_contact_publ_flag
_geom_contact_site_symmetry_2
Mo1 C15 3.539(6) no .
Mo1 C29 3.479(5) no .
Mo1 C39 3.386(7) no .
Mo4 C72 3.410(6) no .
Mo4 C86 3.397(6) no .
Mo4 C100 3.499(6) no .
O1 C1 3.537(5) no .
O1 C6 2.874(5) no .
O2 C1 3.505(5) no .
O2 C9 2.762(4) no .
O2 C17 3.498(6) no .
O2 C18 3.545(6) no .
O9 C52 3.520(5) no .
O9 C56 2.749(4) no .
O9 C60 3.422(5) no .
O9 C61 3.449(6) no .
O10 C52 3.462(5) no .
O10 C59 2.880(5) no .
O10 C100 3.430(7) no .
N1 C4 3.529(5) no .
N1 C17 3.579(8) no .
N2 C4 3.509(6) no .
N2 C10 3.579(8) no .
N3 C31 3.565(8) no .
N4 C24 3.598(8) no .
N5 C45 3.576(8) no .
N6 C38 3.587(8) no .
N7 C6 2.805(8) no .
N8 C51 3.461(5) no .
N8 C67 3.592(8) no .
N9 C51 3.546(5) no .
N9 C60 3.571(8) no .
N10 C81 3.590(8) no .
N11 C74 3.577(8) no .
N12 C95 3.598(8) no .
N13 C88 3.579(8) no .
N14 C59 2.797(8) no .
C1 C11 2.862(8) no .
C1 C15 3.558(9) no .
C1 C18 3.004(8) no .
C1 C22 3.367(9) no .
C2 C25 2.859(8) no .
C2 C29 3.578(9) no .
C2 C32 3.325(9) no .
C2 C36 2.979(9) no .
C3 C43 2.851(9) no .
C3 C46 2.904(8) no .
C3 C50 3.495(8) no .
C5 C8 2.715(5) no .
C7 C9 2.698(9) no .
C10 C13 2.798(8) no .
C11 C14 2.767(9) no .
C12 C15 2.765(7) no .
C12 C16 3.594(11) no .
C14 C16 2.800(10) no .
C15 C29 3.595(6) no .
C17 C20 2.784(8) no .
C18 C21 2.764(8) no .
C19 C22 2.779(6) no .
C19 C23 2.837(10) no .
C24 C27 2.799(8) no .
C25 C28 2.761(9) no .
C26 C29 2.768(6) no .
C26 C30 2.860(9) no .
C31 C34 2.795(8) no .
C32 C35 2.779(6) no .
C32 C46 3.593(6) no .
C33 C36 2.744(7) no .
C35 C37 2.801(9) no .
C38 C41 2.817(9) no .
C39 C42 2.733(7) no .
C40 C43 2.780(9) no .
C40 C44 2.810(10) no .
C45 C48 2.802(8) no .
C46 C49 2.768(8) no .
C47 C50 2.783(6) no .
C47 C78 2.813(9) no .
C52 C61 3.026(8) no .
C52 C65 3.415(9) no .
C52 C68 2.880(8) no .
C53 C89 2.959(8) no .
C53 C93 3.453(9) no .
C53 C96 2.930(9) no .
C53 C100 3.539(9) no .
C54 C75 3.408(9) no .
C54 C79 2.952(9) no .
C54 C82 2.893(8) no .
C55 C57 2.730(5) no .
C56 C58 2.700(8) no .
C60 C63 2.787(8) no .
C61 C64 2.756(8) no .
C62 C65 2.772(6) no .
C62 C66 2.828(9) no .
C67 C70 2.819(9) no .
C68 C71 2.765(9) no .
C69 C72 2.776(7) no .
C69 C73 2.831(10) no .
C74 C77 2.792(8) no .
C75 C89 3.600(7) no .
C75 C114 2.743(7) no .
C76 C79 2.743(9) no .
C80 C114 2.824(10) no .
C81 C84 2.808(8) no .
C82 C85 2.741(9) no .
C83 C86 2.764(6) no .
C83 C87 2.833(10) no .
C88 C91 2.782(8) no .
C89 C92 2.772(8) no .
C90 C93 2.769(6) no .
C90 C94 2.817(9) no .
C95 C98 2.800(9) no .
C96 C99 2.756(8) no .
C97 C100 2.763(7) no .
C99 C101 2.823(11) no .
Mo2 N14 2.847(5) no .
Mo2 C56 3.468(5) no .
Mo3 N7 3.011(5) no .
Mo3 C9 3.577(6) no .
O2 N14 3.324(6) no .
O2 C56 3.057(7) no .
O2 C62 3.474(5) no .
O3 C32 3.585(6) no 1_455
O3 C33 3.385(7) no 1_455
O3 C97 3.418(7) no 1_545
O3 C115 3.591(9) no 1_455
O4 C24 3.475(6) no 2_566
O4 C25 3.582(6) no 2_566
O4 C101 3.261(9) no 2_576
O5 C71 3.473(6) no 1_545
O5 C72 3.415(7) no 1_545
O5 C99 3.274(6) no 1_545
O5 C100 3.336(7) no 1_545
O6 O6 3.526(5) no 2_666
O6 C33 3.251(8) no 2_666
O6 C58 3.527(5) no 2_666
O7 C70 3.572(5) no 1_545
O7 C73 3.450(7) no 1_545
O7 C87 3.301(6) no 2_575
O8 C37 3.203(6) no 2_666
O8 C80 3.562(7) no 2_575
O8 C92 3.598(8) no 1_655
O9 N7 3.431(6) no .
O9 C9 3.138(7) no .
O11 C44 3.188(9) no 2_565
O11 C82 3.259(7) no 2_575
O12 C41 3.470(5) no 1_565
O12 C105 3.540(9) no 1_565
O13 C76 3.309(8) no 2_475
O14 C14 3.532(6) no 1_565
O14 C15 3.282(7) no 1_565
O14 C39 3.386(7) no 1_565
O14 C40 3.397(6) no 1_565
O15 C80 3.281(7) no 2_475
O16 C30 3.426(6) no 2_566
O17 C16 3.547(8) no 1_655
O17 C25 3.485(8) no .
O17 C97 3.518(7) no 1_645
O18 C114 3.599(19) no 2_575
O20 C3 3.473(5) no .
O20 C16 3.219(9) no 1_655
N2 N14 3.313(6) no .
N5 C66 3.590(6) no .
N5 C113 3.593(6) no .
N7 Mo3 3.011(5) no .
N7 O9 3.431(6) no .
N7 N8 3.509(7) no .
N7 C60 3.185(6) no .
N7 C64 3.546(6) no .
N7 C65 3.101(6) no .
N7 C75 3.566(5) no .
N7 C93 3.193(6) no .
N8 N7 3.509(7) no .
N14 Mo2 2.847(5) no .
N14 O2 3.324(6) no .
N14 N2 3.313(6) no .
N14 C17 3.072(6) no .
N14 C22 3.119(6) no .
N14 C50 3.107(6) no .
C3 O20 3.473(5) no .
C3 C66 3.450(6) no .
C5 C62 3.514(7) no .
C5 C63 3.458(6) no .
C6 C78 3.458(7) no 1_455
C8 C64 3.515(7) no .
C8 C65 3.389(7) no .
C8 C75 3.417(7) no .
C9 Mo3 3.577(6) no .
C9 O9 3.138(7) no .
C9 C60 3.266(7) no .
C9 C61 3.275(7) no .
C9 C62 3.456(6) no .
C9 C65 3.474(6) no .
C9 C93 3.532(7) no .
C11 C21 3.594(7) no 2_566
C14 O14 3.532(6) no 1_545
C14 C85 3.458(8) no 1_545
C15 O14 3.282(7) no 1_545
C15 C78 3.426(7) no 1_455
C16 O17 3.547(8) no 1_455
C16 O20 3.219(9) no 1_455
C16 C97 3.417(7) no 1_545
C17 N14 3.072(6) no .
C17 C56 3.151(7) no .
C18 C36 3.586(6) no 2_566
C18 C56 3.190(7) no .
C19 C56 3.535(6) no .
C21 C11 3.594(7) no 2_566
C22 N14 3.119(6) no .
C22 C56 3.479(6) no .
C22 C57 3.460(7) no .
C23 C53 3.563(7) no .
C23 C95 3.557(7) no .
C24 O4 3.475(6) no 2_566
C25 O4 3.582(6) no 2_566
C25 O17 3.485(8) no .
C28 C99 3.422(8) no 1_545
C30 O16 3.426(6) no 2_566
C32 O3 3.585(6) no 1_655
C32 C57 3.505(7) no .
C33 O3 3.385(7) no 1_655
C33 O6 3.251(8) no 2_666
C33 C37 3.581(9) no 2_666
C36 C18 3.586(6) no 2_566
C37 O8 3.203(6) no 2_666
C37 C33 3.581(9) no 2_666
C37 C48 3.389(8) no 2_666
C38 C66 3.555(7) no .
C38 C113 3.420(7) no .
C39 O14 3.386(7) no 1_545
C40 O14 3.397(6) no 1_545
C40 C84 3.459(8) no 1_545
C41 O12 3.470(5) no 1_545
C41 C73 3.551(7) no 1_545
C42 C73 3.586(8) no 1_545
C43 C66 3.299(7) no .
C43 C113 3.530(7) no .
C44 O11 3.188(9) no 2_565
C44 C69 3.512(6) no 1_545
C47 C109 3.576(12) no .
C48 C37 3.389(8) no 2_666
C50 N14 3.107(6) no .
C50 C56 3.459(6) no .
C53 C23 3.563(7) no .
C56 Mo2 3.468(5) no .
C56 O2 3.057(7) no .
C56 C17 3.151(7) no .
C56 C18 3.190(7) no .
C56 C19 3.535(6) no .
C56 C22 3.479(6) no .
C56 C50 3.459(6) no .
C57 C22 3.460(7) no .
C57 C32 3.505(7) no .
C58 O6 3.527(5) no 2_666
C59 C94 3.484(7) no 1_655
C60 N7 3.185(6) no .
C60 C9 3.266(7) no .
C61 C9 3.275(7) no .
C62 O2 3.474(5) no .
C62 C5 3.514(7) no .
C62 C9 3.456(6) no .
C63 C5 3.458(6) no .
C64 N7 3.546(6) no .
C64 C8 3.515(7) no .
C65 N7 3.101(6) no .
C65 C8 3.389(7) no .
C65 C9 3.474(6) no .
C65 C65 3.450(7) no 2_575
C66 N5 3.590(6) no .
C66 C3 3.450(6) no .
C66 C38 3.555(7) no .
C66 C43 3.299(7) no .
C67 C94 3.397(6) no 1_655
C69 C44 3.512(6) no 1_565
C70 O7 3.572(5) no 1_565
C71 O5 3.473(6) no 1_565
C72 O5 3.415(7) no 1_565
C72 C94 3.497(7) no 1_655
C73 O7 3.450(7) no 1_565
C73 C41 3.551(7) no 1_565
C73 C42 3.586(8) no 1_565
C75 N7 3.566(5) no .
C75 C8 3.417(7) no .
C76 O13 3.309(8) no 2_475
C78 C6 3.458(7) no 1_655
C78 C15 3.426(7) no 1_655
C80 O8 3.562(7) no 2_575
C80 O15 3.281(7) no 2_475
C80 C91 3.549(10) no 2_475
C82 O11 3.259(7) no 2_575
C84 C40 3.459(8) no 1_565
C85 C14 3.458(8) no 1_565
C87 O7 3.301(6) no 2_575
C91 C80 3.549(10) no 2_475
C92 O8 3.598(8) no 1_455
C93 N7 3.193(6) no .
C93 C9 3.532(7) no .
C94 C59 3.484(7) no 1_455
C94 C67 3.397(6) no 1_455
C94 C72 3.497(7) no 1_455
C95 C23 3.557(7) no .
C97 O3 3.418(7) no 1_565
C97 O17 3.518(7) no 1_465
C97 C16 3.417(7) no 1_565
C99 O5 3.274(6) no 1_565
C99 C28 3.422(8) no 1_565
C100 O5 3.336(7) no 1_565
C101 O4 3.261(9) no 2_576
C105 O12 3.540(9) no 1_545
C109 C47 3.576(12) no .
C113 N5 3.593(6) no .
C113 C38 3.420(7) no .
C113 C43 3.530(7) no .
C114 O18 3.599(19) no 2_575
C115 O3 3.591(9) no 1_655
Mo1 H15 3.1120 no .
Mo1 H29 3.0592 no .
Mo1 H39 2.8528 no .
Mo2 H50 3.4088 no .
Mo3 H75 3.4929 no .
Mo3 H93 3.5135 no .
Mo4 H72 2.9011 no .
Mo4 H86 2.9266 no .
Mo4 H100 3.0788 no .
O1 H6 2.6199 no .
O1 H15 3.0695 no .
O2 H9 2.4098 no .
O2 H18 3.1418 no .
O2 H50 3.1508 no .
O3 H12 2.4770 no .
O3 H14 2.6531 no .
O4 H19 2.6780 no .
O4 H21 2.4894 no .
O5 H26 2.6885 no .
O5 H28 2.4888 no .
O6 H33 2.4811 no .
O6 H35 2.6601 no .
O7 H40 2.6696 no .
O7 H42 2.4862 no .
O8 H47 2.6678 no .
O8 H49 2.4980 no .
O9 H56 2.3958 no .
O9 H61 3.1046 no .
O9 H93 3.2486 no .
O10 H59 2.6301 no .
O10 H72 3.2001 no .
O10 H100 2.6673 no .
O11 H62 2.6606 no .
O11 H64 2.4921 no .
O12 H69 2.6556 no .
O12 H71 2.4983 no .
O13 H76 2.4769 no .
O13 H114 2.6630 no .
O14 H83 2.6524 no .
O14 H85 2.4870 no .
O15 H90 2.6644 no .
O15 H92 2.5074 no .
O16 H97 2.4915 no .
O16 H99 2.6496 no .
O17 H10D 3.1706 no .
O17 H10E 2.7388 no .
O17 H10F 3.0747 no .
O17 H10R 2.9435 no .
O18 H10L 2.9974 no .
O18 H10M 2.6967 no .
O18 H10N 3.1039 no .
O18 H10O 2.7750 no .
O20 H10H 3.1816 no .
O20 H10I 2.7741 no .
O20 H11A 2.9862 no .
O20 H11B 3.0959 no .
N1 H11 2.6595 no .
N1 H15 2.5963 no .
N1 H29 3.1454 no .
N2 H18 2.6212 no .
N2 H22 2.6240 no .
N3 H25 2.6514 no .
N3 H29 2.5845 no .
N3 H39 3.3705 no .
N4 H32 2.6123 no .
N4 H36 2.6125 no .
N5 H39 2.5476 no .
N5 H43 2.6901 no .
N6 H32 3.1533 no .
N6 H46 2.6164 no .
N6 H50 2.6168 no .
N7 H7 3.2556 no .
N8 H61 2.6178 no .
N8 H65 2.6263 no .
N9 H68 2.6811 no .
N9 H72 2.5829 no .
N10 H75 2.6160 no .
N10 H79 2.6190 no .
N11 H82 2.6719 no .
N11 H86 2.5850 no .
N12 H75 3.1417 no .
N12 H89 2.6379 no .
N12 H93 2.6154 no .
N13 H86 2.9935 no .
N13 H96 2.6690 no .
N13 H100 2.5895 no .
N14 H58 3.2474 no .
C1 H11 2.6280 no .
C1 H18 2.9108 no .
C1 H22 3.5305 no .
C2 H25 2.6151 no .
C2 H32 3.5050 no .
C2 H36 2.9307 no .
C3 H43 2.5797 no .
C3 H46 2.7151 no .
C4 H6 2.7108 no .
C4 H9 2.5935 no .
C4 H18 3.4991 no .
C5 H7 3.2412 no .
C6 H8 3.2370 no .
C6 H9 3.2261 no .
C8 H6 3.2536 no .
C8 H9 3.1289 no .
C9 H6 3.2462 no .
C9 H8 3.1307 no .
C9 H18 3.4146 no .
C10 H1 2.4899 no .
C10 H12 3.2830 no .
C10 H14 3.2721 no .
C10 H29 2.8794 no .
C11 H1 2.5803 no .
C11 H15 3.2568 no .
C12 H14 3.2447 no .
C13 H11 3.2525 no .
C13 H15 3.2549 no .
C13 H16A 2.5925 no .
C13 H16B 2.5901 no .
C13 H16C 3.1795 no .
C14 H12 3.2426 no .
C14 H16A 2.6994 no .
C14 H16B 2.7590 no .
C14 H29 3.3378 no .
C15 H11 3.2534 no .
C15 H29 2.6502 no .
C16 H14 2.5115 no .
C17 H1 2.4469 no .
C17 H19 3.2705 no .
C17 H21 3.2608 no .
C18 H1 2.8999 no .
C18 H9 3.5684 no .
C18 H22 3.2556 no .
C19 H21 3.2646 no .
C19 H23A 2.7100 no .
C19 H23B 2.8280 no .
C20 H18 3.2496 no .
C20 H22 3.2635 no .
C20 H23A 2.6126 no .
C20 H23B 2.6102 no .
C20 H23C 3.1963 no .
C21 H19 3.2672 no .
C22 H1 3.4084 no .
C22 H18 3.2533 no .
C23 H19 2.5610 no .
C24 H2 2.5203 no .
C24 H26 3.2663 no .
C24 H28 3.2535 no .
C24 H39 3.2177 no .
C25 H2 2.5746 no .
C25 H29 3.2528 no .
C26 H28 3.2493 no .
C26 H30A 2.8443 no .
C26 H30B 2.7443 no .
C27 H25 3.2690 no .
C27 H29 3.2689 no .
C27 H30A 2.6349 no .
C27 H30B 2.6353 no .
C27 H30C 3.2176 no .
C28 H26 3.2508 no .
C28 H39 3.5605 no .
C29 H15 3.5526 no .
C29 H25 3.2516 no .
C29 H39 2.8454 no .
C30 H26 2.5710 no .
C31 H2 2.4340 no .
C31 H22 3.5522 no .
C31 H33 3.2640 no .
C31 H35 3.2803 no .
C32 H2 3.3945 no .
C32 H36 3.2364 no .
C33 H35 3.2499 no .
C34 H32 3.2605 no .
C34 H36 3.2516 no .
C34 H37A 2.6213 no .
C34 H37B 2.6234 no .
C34 H37C 3.2071 no .
C35 H33 3.2433 no .
C35 H37A 2.6974 no .
C35 H37B 2.7655 no .
C36 H2 2.8126 no .
C36 H22 3.1890 no .
C36 H32 3.2386 no .
C37 H35 2.5013 no .
C38 H3 2.5137 no .
C38 H40 3.3010 no .
C38 H42 3.2675 no .
C39 H29 3.5494 no .
C39 H43 3.2302 no .
C40 H42 3.2422 no .
C40 H44A 2.8204 no .
C40 H44B 2.6604 no .
C41 H39 3.2489 no .
C41 H43 3.2628 no .
C41 H44A 2.6188 no .
C41 H44B 2.6135 no .
C41 H44C 3.2056 no .
C42 H40 3.2493 no .
C43 H3 2.5102 no .
C43 H39 3.2242 no .
C44 H40 2.5256 no .
C45 H3 2.4646 no .
C45 H32 2.7868 no .
C45 H47 3.2962 no .
C45 H49 3.2769 no .
C46 H3 2.6778 no .
C46 H32 2.6431 no .
C46 H50 3.2448 no .
C47 H32 3.2337 no .
C47 H49 3.2663 no .
C47 H78A 2.7020 no .
C47 H78B 2.7825 no .
C48 H46 3.2634 no .
C48 H50 3.2536 no .
C48 H78A 2.6300 no .
C48 H78B 2.6292 no .
C48 H78C 3.2148 no .
C49 H47 3.2701 no .
C50 H32 3.4560 no .
C50 H46 3.2454 no .
C51 H56 2.5836 no .
C51 H59 2.7201 no .
C51 H61 3.3824 no .
C52 H61 2.9089 no .
C52 H65 3.5658 no .
C52 H68 2.6325 no .
C53 H89 2.8172 no .
C53 H96 2.7185 no .
C54 H79 2.8485 no .
C54 H82 2.6428 no .
C55 H58 3.2479 no .
C55 H61 3.5622 no .
C56 H57 3.1400 no .
C56 H59 3.2483 no .
C56 H61 3.3983 no .
C57 H56 3.1359 no .
C57 H59 3.2502 no .
C59 H56 3.2317 no .
C59 H57 3.2349 no .
C60 H52 2.4846 no .
C60 H62 3.2702 no .
C60 H64 3.2661 no .
C61 H52 2.9419 no .
C61 H56 3.5952 no .
C61 H65 3.2488 no .
C62 H64 3.2565 no .
C62 H66A 2.8392 no .
C62 H66B 2.6909 no .
C63 H61 3.2433 no .
C63 H65 3.2549 no .
C63 H66A 2.6214 no .
C63 H66B 2.6170 no .
C63 H66C 3.1998 no .
C64 H62 3.2604 no .
C65 H52 3.4897 no .
C65 H61 3.2484 no .
C66 H62 2.5506 no .
C67 H52 2.5171 no .
C67 H69 3.2959 no .
C67 H71 3.2857 no .
C68 H52 2.5761 no .
C68 H72 3.2509 no .
C69 H71 3.2553 no .
C69 H73A 2.8407 no .
C69 H73B 2.6979 no .
C70 H68 3.2565 no .
C70 H72 3.2625 no .
C70 H73A 2.6254 no .
C70 H73B 2.6254 no .
C70 H73C 3.2043 no .
C71 H69 3.2589 no .
C72 H68 3.2509 no .
C72 H86 3.5900 no .
C73 H69 2.5473 no .
C74 H54 2.4635 no .
C74 H65 3.4818 no .
C74 H76 3.2674 no .
C74 H114 3.2585 no .
C75 H54 3.5156 no .
C75 H79 3.2187 no .
C76 H114 3.2361 no .
C77 H75 3.2382 no .
C77 H79 3.2498 no .
C77 H80A 2.6217 no .
C77 H80B 2.6248 no .
C77 H80C 3.2022 no .
C78 H47 2.5197 no .
C79 H54 2.7679 no .
C79 H65 3.2802 no .
C79 H75 3.2168 no .
C80 H114 2.5320 no .
C81 H54 2.5322 no .
C81 H83 3.2818 no .
C81 H85 3.2791 no .
C82 H54 2.5896 no .
C82 H86 3.2354 no .
C83 H85 3.2328 no .
C83 H87A 2.6871 no .
C83 H87B 2.8583 no .
C84 H82 3.2368 no .
C84 H86 3.2567 no .
C84 H87A 2.6174 no .
C84 H87B 2.6278 no .
C84 H87C 3.2061 no .
C85 H83 3.2389 no .
C86 H72 3.3291 no .
C86 H82 3.2353 no .
C87 H83 2.5517 no .
C88 H53 2.4644 no .
C88 H75 2.7367 no .
C88 H90 3.2748 no .
C88 H92 3.2645 no .
C89 H53 2.7809 no .
C89 H75 2.6819 no .
C89 H93 3.2545 no .
C90 H75 3.2338 no .
C90 H92 3.2709 no .
C90 H94A 2.8014 no .
C90 H94B 2.6920 no .
C91 H89 3.2484 no .
C91 H93 3.2460 no .
C91 H94A 2.6309 no .
C91 H94B 2.6279 no .
C91 H94C 3.2163 no .
C92 H90 3.2714 no .
C93 H53 3.5663 no .
C93 H75 3.3116 no .
C93 H89 3.2546 no .
C94 H90 2.5190 no .
C95 H53 2.5128 no .
C95 H86 2.8360 no .
C95 H97 3.2861 no .
C95 H99 3.2808 no .
C96 H53 2.6360 no .
C96 H86 3.5285 no .
C96 H100 3.2376 no .
C97 H99 3.2476 no .
C98 H10A 2.6193 no .
C98 H10B 2.6314 no .
C98 H10C 3.2083 no .
C98 H96 3.2414 no .
C98 H100 3.2502 no .
C99 H10A 2.8277 no .
C99 H10B 2.6927 no .
C99 H97 3.2476 no .
C100 H86 2.9155 no .
C100 H96 3.2352 no .
C101 H99 2.5413 no .
C102 H10G 2.9752 no .
C102 H10S 3.1130 no .
C103 H11I 2.6891 no .
C103 H11J 3.1632 no .
C104 H10D 3.1958 no .
C104 H10E 2.8464 no .
C104 H11I 2.7261 no .
C104 H11J 3.1102 no .
C105 H11C 3.1567 no .
C105 H11D 3.0393 no .
C106 H10N 3.0073 no .
C106 H10O 2.9858 no .
C106 H10P 3.1606 no .
C106 H10Q 2.6667 no .
C107 H10P 3.1550 no .
C107 H10Q 2.8289 no .
C108 H10J 3.1221 no .
C108 H10K 2.8443 no .
C109 H10J 3.1577 no .
C109 H10K 2.6636 no .
C109 H10L 3.0069 no .
C109 H10M 3.0325 no .
C110 H11G 2.8046 no .
C110 H11H 3.2379 no .
C111 H10H 3.1897 no .
C111 H10I 2.9975 no .
C111 H11G 2.6616 no .
C111 H11H 3.1481 no .
C113 H11A 3.1520 no .
C113 H11B 2.9583 no .
C113 H11C 3.1193 no .
C113 H11D 2.7388 no .
C114 H76 3.2363 no .
C114 H80A 2.7749 no .
C114 H80B 2.7418 no .
C115 H10F 3.1297 no .
C115 H10G 3.0252 no .
C115 H10R 2.7654 no .
C115 H10S 2.8702 no .
H1 H11 2.1984 no .
H1 H18 2.8340 no .
H2 H25 2.1610 no .
H2 H36 2.7811 no .
H3 H43 1.9765 no .
H3 H46 2.3988 no .
H6 H7 2.3508 no .
H7 H8 2.3202 no .
H9 H18 2.9640 no .
H10A H99 2.5040 no .
H10B H99 2.1730 no .
H10C H99 3.5022 no .
H10D H10F 2.6022 no .
H10D H10R 2.2598 no .
H10D H11I 2.2593 no .
H10D H11J 2.5281 no .
H10E H10F 2.2667 no .
H10E H10G 3.1583 no .
H10E H10R 2.8460 no .
H10E H11I 2.8444 no .
H10E H11J 2.2702 no .
H10F H10G 2.1786 no .
H10F H10S 2.6503 no .
H10G H10R 2.7497 no .
H10H H11A 2.6999 no .
H10H H11B 2.2649 no .
H10H H11D 3.5967 no .
H10H H11G 2.2877 no .
H10H H11H 2.5769 no .
H10I H11A 2.2662 no .
H10I H11B 2.8305 no .
H10I H11C 3.5047 no .
H10I H11G 2.8663 no .
H10I H11H 2.2913 no .
H10J H10L 2.4794 no .
H10J H10M 2.0755 no .
H10J H10O 3.5912 no .
H10K H10L 2.0867 no .
H10K H10M 2.6999 no .
H10K H10N 3.2663 no .
H10K H10Q 2.6610 no .
H10L H10N 2.1393 no .
H10L H10O 2.6850 no .
H10L H10Q 3.2325 no .
H10M H10N 2.6674 no .
H10M H10O 2.1402 no .
H10N H10P 2.6830 no .
H10N H10Q 2.3335 no .
H10O H10P 2.3306 no .
H10O H10Q 2.8997 no .
H10R H10S 2.1797 no .
H10R H11I 2.8058 no .
H10S H11I 3.0103 no .
H11 H12 2.3272 no .
H11A H11C 2.2370 no .
H11A H11D 2.7902 no .
H11B H11C 2.7090 no .
H11B H11D 2.2360 no .
H11B H11G 3.0702 no .
H11D H11G 2.7547 no .
H14 H15 2.3420 no .
H14 H16A 2.2338 no .
H14 H16B 2.3552 no .
H14 H16C 3.4799 no .
H15 H29 2.6235 no .
H15 H39 3.1227 no .
H18 H19 2.3285 no .
H19 H23A 2.2235 no .
H19 H23B 2.4757 no .
H19 H23C 3.5256 no .
H21 H22 2.3307 no .
H22 H36 2.8853 no .
H25 H26 2.3339 no .
H26 H30A 2.4612 no .
H26 H30B 2.2616 no .
H26 H30C 3.5392 no .
H28 H29 2.3243 no .
H29 H39 2.6311 no .
H32 H33 2.3280 no .
H32 H46 2.7690 no .
H35 H36 2.3501 no .
H35 H37A 2.2317 no .
H35 H37B 2.3403 no .
H35 H37C 3.4703 no .
H39 H40 2.3434 no .
H40 H44A 2.4769 no .
H40 H44B 2.1518 no .
H40 H44C 3.4849 no .
H42 H43 2.3263 no .
H46 H47 2.3601 no .
H47 H78A 2.2118 no .
H47 H78B 2.3987 no .
H47 H78C 3.4866 no .
H49 H50 2.3256 no .
H52 H61 2.8268 no .
H52 H68 2.1215 no .
H53 H89 2.6029 no .
H53 H96 2.2424 no .
H54 H79 2.6444 no .
H54 H82 2.1175 no .
H56 H61 3.0877 no .
H57 H58 2.3238 no .
H58 H59 2.3370 no .
H61 H62 2.3288 no .
H62 H66A 2.5067 no .
H62 H66B 2.1843 no .
H62 H66C 3.5116 no .
H64 H65 2.3191 no .
H65 H79 3.1658 no .
H68 H69 2.3427 no .
H69 H73A 2.4957 no .
H69 H73B 2.1906 no .
H69 H73C 3.5099 no .
H71 H72 2.3240 no .
H72 H86 2.9185 no .
H72 H100 3.0302 no .
H75 H76 2.3218 no .
H75 H89 2.8790 no .
H79 H114 2.3305 no .
H80A H114 2.3412 no .
H80B H114 2.2975 no .
H80C H114 3.5036 no .
H82 H83 2.3353 no .
H83 H87A 2.1764 no .
H83 H87B 2.5230 no .
H83 H87C 3.5112 no .
H85 H86 2.3213 no .
H86 H100 3.0289 no .
H89 H90 2.3264 no .
H90 H94A 2.4284 no .
H90 H94B 2.1853 no .
H90 H94C 3.4837 no .
H92 H93 2.3165 no .
H96 H97 2.3288 no .
H99 H100 2.3408 no .
Mo2 H56 3.1959 no .
Mo3 H9 3.2598 no .
O1 H66A 2.8606 no .
O1 H78A 3.4713 no 1_455
O1 H78C 3.2114 no 1_455
O1 H87C 3.2014 no 1_545
O2 H56 2.2753 no .
O2 H62 3.2287 no .
O2 H66A 3.3909 no .
O3 H11J 2.7676 no 1_455
O3 H32 3.4654 no 1_455
O3 H33 3.1192 no 1_455
O3 H97 2.9640 no 1_545
O4 H2 3.2064 no 2_566
O4 H10A 3.0151 no 2_576
O4 H10B 3.2433 no 2_576
O4 H10C 2.9792 no 2_576
O5 H71 2.9287 no 1_545
O5 H72 2.8037 no 1_545
O5 H99 2.6827 no 1_545
O5 H100 2.7937 no 1_545
O6 H12 3.1397 no 1_655
O6 H33 2.8018 no 2_666
O6 H57 3.1250 no 2_666
O6 H58 2.8811 no 2_666
O7 H10Q 3.3177 no 2_665
O7 H73A 2.5915 no 1_545
O7 H87A 3.0234 no 2_575
O7 H87B 3.1717 no 2_575
O7 H87C 3.1519 no 2_575
O8 H37A 3.0944 no 2_666
O8 H37B 2.9673 no 2_666
O8 H37C 3.0036 no 2_666
O8 H80B 2.8923 no 2_575
O8 H80C 3.3695 no 2_575
O8 H92 2.7350 no 1_655
O9 H9 2.3291 no .
O9 H19 3.3777 no .
O10 H23B 3.3603 no .
O10 H94B 3.3878 no 1_655
O10 H94C 3.0534 no 1_655
O11 H10J 3.1951 no .
O11 H44A 2.9672 no 2_565
O11 H44B 3.4442 no 2_565
O11 H44C 2.6781 no 2_565
O11 H79 3.5663 no 2_575
O11 H82 2.5862 no 2_575
O12 H10H 2.9007 no 1_565
O12 H11B 3.3199 no 1_565
O12 H11G 2.8741 no 1_565
O12 H89 3.4780 no 1_655
O12 H90 3.5066 no 1_655
O13 H7 3.0781 no 2_475
O13 H8 3.1446 no 2_475
O13 H69 3.5021 no 1_455
O13 H76 2.6505 no 2_475
O14 H14 3.0374 no 1_565
O14 H15 2.5171 no 1_565
O14 H39 3.0290 no 1_565
O14 H40 3.0801 no 1_565
O15 H37A 3.3602 no 2_566
O15 H49 2.7817 no 1_455
O15 H80A 2.8148 no 2_475
O15 H80B 3.4644 no 2_475
O15 H80C 3.0567 no 2_475
O16 H10E 3.2869 no 1_465
O16 H30A 2.9291 no 2_566
O16 H30C 3.0296 no 2_566
O16 H59 3.4954 no 2_576
O17 H2 3.1489 no .
O17 H10I 3.2921 no .
O17 H16C 2.7057 no 1_655
O17 H25 2.6414 no .
O17 H96 3.5914 no 1_645
O17 H97 2.6534 no 1_645
O18 H66B 3.5799 no .
O18 H73A 3.5285 no 2_675
O18 H73C 3.5556 no 2_675
O18 H114 3.5132 no 2_575
O20 H3 2.9535 no .
O20 H10O 3.0680 no .
O20 H16A 3.2504 no 1_655
O20 H16B 2.7459 no 1_655
O20 H16C 3.1389 no 1_655
O20 H43 3.3825 no .
O20 H46 2.7106 no .
N1 H21 3.0220 no 2_566
N1 H78B 3.4290 no 1_455
N2 H22 3.2359 no 2_566
N2 H56 3.3572 no .
N3 H11H 3.2658 no .
N3 H21 3.4019 no 2_566
N5 H11G 3.4179 no .
N5 H11H 3.0807 no .
N5 H66A 2.9643 no .
N5 H66B 3.5836 no .
N6 H62 3.3033 no .
N6 H66A 3.5097 no .
N7 H65 3.2791 no .
N7 H75 3.3682 no .
N7 H93 2.8083 no .
N8 H9 3.5438 no .
N8 H64 3.5920 no 2_575
N8 H65 3.3594 no 2_575
N9 H64 3.1969 no 2_575
N9 H94A 3.3192 no 1_655
N9 H94C 3.4550 no 1_655
N10 H11B 3.5501 no 1_465
N11 H11A 3.2466 no 1_465
N11 H11B 3.3854 no 1_465
N12 H19 3.3604 no .
N13 H11A 3.1184 no 1_465
N13 H23B 2.9973 no .
N14 H22 3.2441 no .
N14 H50 2.6959 no .
C1 H21 3.0953 no 2_566
C1 H22 3.0390 no 2_566
C1 H35 3.4006 no 2_566
C1 H36 3.5883 no 2_566
C2 H11H 3.5089 no .
C2 H11I 3.4925 no .
C2 H21 3.4384 no 2_566
C3 H10M 3.5064 no .
C3 H11H 3.2334 no .
C3 H66A 3.0032 no .
C3 H66B 3.0973 no .
C4 H56 3.4045 no .
C4 H62 3.5346 no .
C4 H66A 2.8797 no .
C4 H78C 3.2168 no 1_455
C5 H66A 3.3167 no .
C5 H78C 2.9148 no 1_455
C6 H44C 2.9964 no 2_565
C6 H66A 3.5448 no .
C6 H78A 3.1961 no 1_455
C6 H78C 2.8717 no 1_455
C6 H87C 3.3807 no 1_545
C7 H44C 3.1784 no 2_565
C7 H78C 3.5242 no 1_455
C7 H80C 3.1897 no 2_475
C8 H65 3.3979 no .
C8 H75 3.4055 no .
C8 H80C 2.9959 no 2_475
C9 H56 3.3558 no .
C9 H78C 3.5934 no 1_455
C9 H93 2.8353 no .
C10 H21 3.1405 no 2_566
C10 H78B 2.8980 no 1_455
C11 H21 2.7854 no 2_566
C11 H37B 3.5482 no 2_566
C11 H78B 3.4398 no 1_455
C12 H33 2.8688 no 1_455
C12 H58 3.2657 no 2_566
C13 H33 3.1696 no 1_455
C13 H47 3.5226 no 1_455
C14 H47 2.9273 no 1_455
C14 H78B 3.2606 no 1_455
C14 H85 2.8542 no 1_545
C15 H47 3.3638 no 1_455
C15 H78A 3.2364 no 1_455
C15 H78B 2.7941 no 1_455
C15 H85 3.0617 no 1_545
C16 H10I 3.1194 no 1_455
C16 H11A 3.5395 no 1_455
C16 H11C 3.3850 no 1_455
C16 H11J 3.3185 no 1_455
C16 H32 3.5806 no 1_455
C16 H46 3.1770 no 1_455
C16 H97 3.0686 no 1_545
C17 H22 3.3152 no 2_566
C17 H36 2.7783 no 2_566
C17 H56 3.0217 no .
C18 H35 3.2336 no 2_566
C18 H36 2.8398 no 2_566
C18 H56 2.8500 no .
C18 H93 3.1423 no .
C19 H36 2.9475 no 2_566
C19 H56 3.4141 no .
C19 H93 3.1947 no .
C20 H2 3.3696 no 2_566
C20 H10C 3.5501 no 2_576
C20 H36 2.9655 no 2_566
C21 H2 3.5973 no 2_566
C21 H11 2.9768 no 2_566
C21 H36 2.8662 no 2_566
C22 H1 3.5237 no 2_566
C22 H11 3.2200 no 2_566
C22 H22 3.0909 no 2_566
C22 H36 2.7898 no 2_566
C23 H10A 3.5973 no 2_576
C23 H10B 3.1978 no 2_576
C23 H10C 3.4527 no 2_576
C23 H10R 3.4371 no 2_566
C23 H10S 3.2552 no 2_566
C23 H53 3.3094 no .
C24 H11H 3.2092 no .
C25 H10H 3.5679 no .
C25 H10I 3.4217 no .
C25 H10S 3.3445 no .
C25 H11H 2.8818 no .
C25 H23C 3.5358 no 2_566
C26 H10H 3.4593 no .
C26 H10S 3.2583 no .
C26 H23C 3.3015 no 2_566
C26 H71 3.2731 no 1_545
C27 H71 2.8181 no 1_545
C27 H72 3.5024 no 1_545
C27 H99 3.0613 no 1_545
C28 H10A 2.9738 no 1_545
C28 H71 3.2080 no 1_545
C28 H85 3.0722 no 1_545
C28 H99 3.0096 no 1_545
C29 H10A 3.1171 no 1_545
C29 H85 3.1908 no 1_545
C30 H10E 3.0456 no 2_656
C30 H10F 2.9956 no 2_656
C30 H90 3.4463 no 1_645
C30 H94B 3.0883 no 1_645
C30 H99 3.5145 no 1_545
C30 H100 3.5651 no 1_545
C31 H11I 3.3537 no .
C31 H11J 3.4380 no .
C31 H57 3.0424 no .
C32 H11J 3.2841 no .
C32 H57 2.7374 no .
C33 H11J 3.1057 no .
C33 H12 3.1814 no 1_655
C33 H37B 3.4714 no 2_666
C33 H37C 3.3885 no 2_666
C33 H57 2.9606 no .
C34 H11I 3.5777 no .
C34 H11J 3.0711 no .
C34 H12 3.5531 no 1_655
C34 H33 3.5450 no 2_666
C34 H57 3.4508 no .
C35 H1 2.9683 no 2_566
C35 H11 3.5919 no 2_566
C35 H11I 3.0885 no .
C35 H11J 3.2558 no .
C36 H1 3.1722 no 2_566
C36 H11I 2.9608 no .
C36 H11J 3.4270 no .
C36 H57 3.4595 no .
C37 H33 2.9669 no 2_666
C37 H57 3.3455 no 2_666
C37 H58 3.2096 no 2_666
C37 H78B 3.1406 no 2_666
C37 H92 3.4151 no 2_566
C38 H11G 2.8660 no .
C38 H11H 3.2223 no .
C38 H66A 3.1588 no .
C38 H66C 3.2691 no .
C39 H11G 3.2694 no .
C39 H87B 3.3187 no 1_545
C40 H71 3.5624 no 1_545
C40 H87B 3.0107 no 1_545
C41 H73A 2.8991 no 1_545
C41 H87A 3.4756 no 2_575
C41 H87B 3.4912 no 1_545
C41 H87B 3.5618 no 2_575
C42 H10Q 3.1460 no 2_665
C42 H11G 3.2912 no .
C42 H66C 3.3303 no .
C42 H73A 3.0030 no 1_545
C42 H73C 3.5232 no 1_545
C42 H83 3.4600 no 2_575
C42 H87A 3.1746 no 2_575
C43 H10M 2.9842 no .
C43 H11G 2.8532 no .
C43 H66A 3.3029 no .
C43 H66B 3.2757 no .
C43 H66C 2.7921 no .
C44 H6 3.4657 no 2_565
C44 H66C 3.3541 no 2_565
C44 H73A 3.5893 no 1_545
C44 H87C 3.5893 no 2_575
C45 H62 3.3070 no .
C46 H10O 3.0689 no .
C46 H10P 3.3484 no .
C46 H16B 2.9143 no 1_655
C47 H10O 3.4558 no .
C47 H10P 2.7647 no .
C47 H14 3.5881 no 1_655
C47 H16B 3.2907 no 1_655
C47 H37C 3.5439 no 2_666
C48 H10P 3.1908 no .
C48 H37B 3.2228 no 2_666
C48 H37C 2.8382 no 2_666
C48 H80B 3.2289 no 2_575
C49 H37C 2.8718 no 2_666
C49 H80B 3.0642 no 2_575
C50 H37C 3.5730 no 2_666
C50 H61 3.2555 no .
C50 H62 2.9458 no .
C51 H9 3.4567 no .
C51 H23B 3.4165 no .
C51 H94C 3.1612 no 1_655
C52 H64 3.0262 no 2_575
C52 H65 3.2748 no 2_575
C52 H94A 3.5272 no 1_655
C52 H94C 3.5020 no 1_655
C53 H10R 3.4129 no 2_566
C53 H11A 3.3034 no 1_465
C53 H19 3.4997 no .
C53 H23A 3.3037 no .
C53 H23B 2.9812 no .
C54 H10J 3.4594 no 2_575
C54 H11A 3.5550 no 1_465
C54 H11B 3.0474 no 1_465
C55 H50 3.5409 no .
C55 H94C 3.0070 no 1_655
C56 H9 3.3610 no .
C56 H18 3.5088 no .
C56 H50 2.7372 no .
C57 H11 3.4613 no 2_566
C57 H22 3.4027 no .
C57 H37C 2.9351 no 2_666
C57 H50 3.4451 no .
C58 H10C 3.1631 no 2_576
C58 H12 3.1197 no 2_566
C58 H37C 3.0594 no 2_666
C59 H10C 2.7542 no 2_576
C59 H30C 3.5759 no 1_565
C59 H94B 3.3598 no 1_655
C59 H94C 2.8762 no 1_655
C60 H9 3.1648 no .
C60 H65 3.2184 no 2_575
C60 H79 3.1991 no 2_575
C61 H9 2.9891 no .
C61 H50 3.0997 no .
C61 H79 3.0164 no 2_575
C61 H114 3.1756 no 2_575
C62 H9 3.3991 no .
C62 H10J 3.5615 no .
C62 H50 3.1025 no .
C62 H79 2.8281 no 2_575
C62 H114 3.4700 no 2_575
C63 H10J 3.5323 no .
C63 H44C 3.4960 no 2_565
C63 H79 2.8056 no 2_575
C63 H82 3.5273 no 2_575
C64 H44C 3.5860 no 2_565
C64 H68 3.2949 no 2_575
C64 H79 2.9334 no 2_575
C65 H52 3.5866 no 2_575
C65 H65 2.9241 no 2_575
C65 H79 3.1273 no 2_575
C66 H3 3.3773 no .
C66 H10J 3.0061 no .
C66 H10M 2.9749 no .
C66 H43 3.0214 no .
C66 H44A 3.1926 no 2_565
C66 H44C 3.3139 no 2_565
C66 H82 2.9519 no 2_575
C66 H83 3.4897 no 2_575
C67 H44B 3.2634 no 1_565
C67 H64 3.3198 no 2_575
C67 H94A 2.7688 no 1_655
C67 H94B 3.3960 no 1_655
C67 H94C 3.5230 no 1_655
C68 H44B 3.0475 no 1_565
C68 H44C 3.5755 no 1_565
C68 H64 2.9973 no 2_575
C68 H94A 2.9134 no 1_655
C69 H7 3.4315 no 2_575
C69 H44B 2.9513 no 1_565
C69 H44C 3.5007 no 1_565
C69 H76 3.2317 no 1_655
C69 H94A 3.3273 no 1_655
C70 H44B 3.0193 no 1_565
C70 H90 3.1535 no 1_655
C70 H94A 3.5990 no 1_655
C71 H40 3.3262 no 1_565
C71 H44B 3.2022 no 1_565
C71 H90 3.0309 no 1_655
C71 H94A 3.4786 no 1_655
C71 H94B 3.5284 no 1_655
C72 H44B 3.3131 no 1_565
C72 H90 3.5156 no 1_655
C72 H94A 3.0741 no 1_655
C72 H94B 3.1080 no 1_655
C73 H10K 2.9985 no 2_675
C73 H10Q 3.2237 no 2_675
C73 H11B 3.2021 no 1_565
C73 H11D 3.5578 no 1_565
C73 H11G 3.3260 no 1_565
C73 H42 3.4954 no 1_565
C74 H8 3.2505 no .
C74 H73B 3.4313 no 1_455
C75 H8 2.6861 no .
C75 H73B 2.8143 no 1_455
C76 H8 2.7804 no .
C76 H69 3.1043 no 1_455
C76 H73B 2.6982 no 1_455
C76 H80C 3.5453 no 2_475
C77 H8 3.4046 no .
C77 H73B 3.2117 no 1_455
C77 H76 3.5203 no 2_475
C78 H6 3.3270 no 1_655
C78 H15 3.3882 no 1_655
C78 H37A 3.5641 no 2_666
C78 H37B 3.0137 no 2_666
C78 H92 3.2234 no 1_655
C79 H10J 3.3868 no 2_575
C80 H7 3.4036 no 2_475
C80 H8 3.4260 no 2_475
C80 H49 3.2716 no 2_575
C80 H76 3.0759 no 2_475
C80 H94A 3.2735 no 2_475
C81 H11A 3.2280 no 1_465
C81 H11C 3.0895 no 1_465
C82 H10J 3.3629 no 2_575
C82 H11C 3.0616 no 1_465
C82 H11D 3.5081 no 1_465
C82 H44A 3.3104 no 1_565
C82 H44B 3.5899 no 1_565
C82 H66C 3.2756 no 2_575
C83 H11C 3.1658 no 1_465
C83 H40 3.2907 no 1_565
C83 H44A 3.0009 no 1_565
C83 H66C 3.2131 no 2_575
C84 H11C 3.2966 no 1_465
C84 H14 3.1625 no 1_565
C84 H15 3.4476 no 1_565
C84 H39 3.5683 no 1_565
C84 H40 2.7968 no 1_565
C84 H44A 3.5443 no 1_565
C85 H11C 3.2999 no 1_465
C85 H14 2.8226 no 1_565
C85 H15 3.4461 no 1_565
C85 H28 3.1234 no 1_565
C85 H39 3.5516 no 1_565
C85 H40 2.9680 no 1_565
C86 H11A 3.2660 no 1_465
C86 H11C 3.1942 no 1_465
C86 H28 3.2967 no 1_565
C86 H40 3.5811 no 1_565
C87 H6 3.3959 no 1_565
C87 H10P 3.5885 no 1_465
C87 H10Q 3.5930 no 1_465
C87 H15 3.4614 no 1_565
C87 H40 3.5552 no 1_565
C87 H42 3.3868 no 2_575
C88 H10R 3.4709 no 2_566
C88 H19 3.4121 no .
C89 H10H 3.4674 no 1_465
C89 H10R 3.3895 no 2_566
C90 H10D 3.3259 no 2_566
C90 H30B 3.1997 no 1_465
C91 H10D 3.0665 no 2_566
C91 H80A 3.2674 no 2_475
C91 H80C 2.9776 no 2_475
C92 H10D 3.1638 no 2_566
C92 H37A 3.2063 no 2_566
C92 H80C 2.9338 no 2_475
C93 H9 3.5724 no .
C93 H10D 3.5085 no 2_566
C93 H18 3.3112 no .
C93 H19 3.0609 no .
C94 H30C 3.4975 no 1_465
C94 H49 3.2837 no 1_455
C94 H59 3.1986 no 1_455
C94 H80A 2.9109 no 2_475
C95 H11A 3.2726 no 1_465
C95 H23B 2.9761 no .
C95 H23C 3.3948 no .
C96 H10G 3.3366 no 1_465
C96 H10I 3.3529 no 1_465
C96 H11A 2.9830 no 1_465
C96 H16A 3.1563 no 1_565
C96 H16C 3.5964 no 1_565
C96 H23C 3.5853 no .
C97 H10E 3.4444 no 1_465
C97 H10G 3.1889 no 1_465
C97 H16A 3.0065 no 1_565
C97 H16C 3.3275 no 1_565
C97 H30A 3.2956 no 2_566
C98 H28 3.5507 no 1_565
C98 H30A 3.1101 no 2_566
C99 H10B 3.2518 no 2_576
C99 H28 2.8439 no 1_565
C100 H10B 3.3211 no 2_576
C100 H23B 3.1510 no .
C100 H23C 3.4670 no .
C100 H28 3.1708 no 1_565
C101 H23B 3.5364 no 2_576
C101 H23C 3.3924 no 2_576
C101 H30C 3.5198 no 2_566
C101 H59 3.2023 no 2_576
C102 H30A 3.5064 no 2_656
C102 H30B 3.3745 no 2_656
C102 H97 3.1995 no 1_645
C103 H10G 3.3598 no 2_656
C103 H23A 3.2307 no 2_566
C103 H30A 3.4428 no 2_656
C103 H30B 3.2508 no 2_656
C103 H53 3.4924 no 2_566
C103 H97 3.4792 no 1_645
C104 H10G 3.0079 no 2_656
C104 H10S 3.4586 no 2_656
C104 H23A 3.2559 no 2_566
C104 H25 3.2783 no .
C104 H26 3.4559 no .
C104 H97 3.0293 no 1_645
C105 H16A 3.5530 no 1_655
C105 H16C 3.1456 no 1_655
C105 H25 3.3173 no .
C105 H73C 3.5972 no 1_545
C105 H89 3.2654 no 1_645
C105 H96 3.1946 no 1_645
C106 H11D 3.3568 no 2_665
C106 H54 3.0770 no 2_575
C106 H66B 2.9498 no .
C106 H73C 3.1974 no 2_675
C106 H82 3.1691 no 2_575
C107 H3 3.4885 no .
C107 H10L 3.2379 no 2_665
C107 H10N 3.0315 no 2_665
C107 H43 2.9719 no .
C107 H66B 2.9698 no .
C107 H82 3.5791 no 2_575
C108 H3 3.5236 no .
C108 H10L 2.9236 no 2_665
C108 H42 3.3843 no 2_665
C108 H43 3.4734 no .
C109 H42 3.1234 no 2_665
C109 H47 3.5730 no .
C109 H73A 3.3622 no 2_675
C109 H87A 3.1347 no 1_645
C110 H16A 3.3452 no 1_655
C110 H73C 3.1632 no 1_545
C110 H89 3.3443 no 1_645
C110 H96 3.2453 no 1_645
C111 H10K 3.4784 no 2_665
C111 H10O 3.4018 no .
C111 H16A 3.2857 no 1_655
C111 H16B 3.3846 no 1_655
C111 H73C 3.2401 no 1_545
C113 H3 3.4171 no .
C113 H16B 3.5601 no 1_655
C113 H16C 3.3169 no 1_655
C113 H25 3.3159 no .
C113 H73C 3.5295 no 1_545
C114 H52 3.4140 no 2_575
C115 H2 3.1800 no .
C115 H16C 3.2877 no 1_655
C115 H25 3.5790 no .
C115 H97 3.1606 no 1_645
H1 C22 3.5237 no 2_566
H1 C35 2.9683 no 2_566
H1 C36 3.1722 no 2_566
H1 H21 3.2488 no 2_566
H1 H22 2.7731 no 2_566
H1 H35 2.5255 no 2_566
H1 H36 2.8899 no 2_566
H1 H78B 3.4881 no 1_455
H2 O4 3.2064 no 2_566
H2 O17 3.1489 no .
H2 C20 3.3696 no 2_566
H2 C21 3.5973 no 2_566
H2 C115 3.1800 no .
H2 H11I 2.6112 no .
H2 H11J 3.3665 no .
H2 H21 3.5814 no 2_566
H3 O20 2.9535 no .
H3 C66 3.3773 no .
H3 C107 3.4885 no .
H3 C108 3.5236 no .
H3 C113 3.4171 no .
H3 H10M 2.6973 no .
H3 H10O 2.7761 no .
H3 H11G 3.4401 no .
H3 H11H 3.2563 no .
H3 H66A 3.1993 no .
H3 H66B 2.8405 no .
H3 H66C 3.5868 no .
H6 C44 3.4657 no 2_565
H6 C78 3.3270 no 1_455
H6 C87 3.3959 no 1_545
H6 H44C 2.6559 no 2_565
H6 H66A 3.3573 no .
H6 H78A 2.8156 no 1_455
H6 H78C 2.9577 no 1_455
H6 H87C 2.4344 no 1_545
H7 O13 3.0781 no 2_475
H7 C69 3.4315 no 2_575
H7 C80 3.4036 no 2_475
H7 H44C 2.9942 no 2_565
H7 H68 3.3590 no 2_575
H7 H69 2.7806 no 2_575
H7 H80B 3.3987 no 2_475
H7 H80C 3.1363 no 2_475
H8 O13 3.1446 no 2_475
H8 C74 3.2505 no .
H8 C75 2.6861 no .
H8 C76 2.7804 no .
H8 C77 3.4046 no .
H8 C80 3.4260 no 2_475
H8 H65 3.3563 no .
H8 H68 3.3872 no 2_575
H8 H75 2.8459 no .
H8 H76 2.9878 no .
H8 H80C 2.7947 no 2_475
H9 Mo3 3.2598 no .
H9 O9 2.3291 no .
H9 N8 3.5438 no .
H9 C51 3.4567 no .
H9 C56 3.3610 no .
H9 C60 3.1648 no .
H9 C61 2.9891 no .
H9 C62 3.3991 no .
H9 C93 3.5724 no .
H9 H56 2.4595 no .
H9 H61 3.1517 no .
H9 H93 2.7438 no .
H10A O4 3.0151 no 2_576
H10A C23 3.5973 no 2_576
H10A C28 2.9738 no 1_565
H10A C29 3.1171 no 1_565
H10A H21 3.4978 no 2_576
H10A H23C 3.3332 no 2_576
H10A H28 2.9629 no 1_565
H10A H29 3.1930 no 1_565
H10B O4 3.2433 no 2_576
H10B C23 3.1978 no 2_576
H10B C99 3.2518 no 2_576
H10B C100 3.3211 no 2_576
H10B H23B 3.0770 no 2_576
H10B H23C 2.8192 no 2_576
H10B H30C 3.4619 no 2_566
H10B H59 3.4720 no 2_576
H10B H99 3.0491 no 2_576
H10B H100 3.1666 no 2_576
H10C O4 2.9792 no 2_576
H10C C20 3.5501 no 2_576
H10C C23 3.4527 no 2_576
H10C C58 3.1631 no 2_576
H10C C59 2.7542 no 2_576
H10C H12 3.5709 no 1_565
H10C H21 3.4558 no 2_576
H10C H23B 3.2327 no 2_576
H10C H23C 3.5061 no 2_576
H10C H30C 3.4031 no 2_566
H10C H58 3.1541 no 2_576
H10C H59 2.3948 no 2_576
H10D C90 3.3259 no 2_566
H10D C91 3.0665 no 2_566
H10D C92 3.1638 no 2_566
H10D C93 3.5085 no 2_566
H10D H30B 3.5155 no 2_656
H10D H37A 3.3525 no .
H10D H92 3.5142 no 2_566
H10E O16 3.2869 no 1_645
H10E C30 3.0456 no 2_656
H10E C97 3.4444 no 1_645
H10E H30A 2.7997 no 2_656
H10E H30B 2.9315 no 2_656
H10E H30C 2.8852 no 2_656
H10E H97 2.6653 no 1_645
H10F C30 2.9956 no 2_656
H10F H10G 3.0949 no 2_656
H10F H10S 3.1960 no 2_656
H10F H26 2.7049 no 2_656
H10F H30A 2.6869 no 2_656
H10F H30B 2.4601 no 2_656
H10F H30C 3.5064 no 2_656
H10F H97 3.5036 no 1_645
H10G C96 3.3366 no 1_645
H10G C97 3.1889 no 1_645
H10G C103 3.3598 no 2_656
H10G C104 3.0079 no 2_656
H10G H10F 3.0949 no 2_656
H10G H10G 2.6545 no 2_656
H10G H10R 3.4130 no 2_656
H10G H10S 2.7164 no 2_656
H10G H26 3.5347 no .
H10G H96 2.9434 no 1_645
H10G H97 2.6636 no 1_645
H10H O12 2.9007 no 1_545
H10H C25 3.5679 no .
H10H C26 3.4593 no .
H10H C89 3.4674 no 1_645
H10H H25 3.3987 no .
H10H H26 3.2316 no .
H10H H71 3.3898 no 1_545
H10H H73C 3.4247 no 1_545
H10H H89 2.5659 no 1_645
H10H H96 3.5075 no 1_645
H10I O17 3.2921 no .
H10I C16 3.1194 no 1_655
H10I C25 3.4217 no .
H10I C96 3.3529 no 1_645
H10I H16A 3.0483 no 1_655
H10I H16B 3.4736 no 1_655
H10I H16C 2.4306 no 1_655
H10I H25 2.8385 no .
H10I H26 3.4475 no .
H10I H96 2.5410 no 1_645
H10J O11 3.1951 no .
H10J C54 3.4594 no 2_575
H10J C62 3.5615 no .
H10J C63 3.5323 no .
H10J C66 3.0061 no .
H10J C79 3.3868 no 2_575
H10J C82 3.3629 no 2_575
H10J H54 2.5375 no 2_575
H10J H62 3.2290 no .
H10J H66B 2.2508 no .
H10J H66C 3.3087 no .
H10J H79 3.1293 no 2_575
H10J H82 2.4897 no 2_575
H10K C73 2.9985 no 2_675
H10K C111 3.4784 no 2_665
H10K H11B 3.4986 no 2_665
H10K H11D 2.5325 no 2_665
H10K H54 2.7309 no 2_575
H10K H73A 3.1322 no 2_675
H10K H73B 3.1568 no 2_675
H10K H73C 2.2842 no 2_675
H10K H82 3.1888 no 2_575
H10L C107 3.2379 no 2_665
H10L C108 2.9236 no 2_665
H10L H10L 2.6955 no 2_665
H10L H10N 2.1336 no 2_665
H10L H10O 3.2549 no 2_665
H10L H11D 2.9257 no 2_665
H10L H43 3.2336 no .
H10L H66B 3.5395 no .
H10L H82 3.4497 no 2_575
H10L H83 3.4816 no 2_575
H10M C3 3.5064 no .
H10M C43 2.9842 no .
H10M C66 2.9749 no .
H10M H3 2.6973 no .
H10M H10N 3.2155 no 2_665
H10M H42 3.5183 no .
H10M H43 2.0818 no .
H10M H66A 3.5791 no .
H10M H66B 2.2128 no .
H10M H66C 2.9141 no .
H10M H82 3.4356 no 2_575
H10N C107 3.0315 no 2_665
H10N H10L 2.1336 no 2_665
H10N H10M 3.2155 no 2_665
H10N H10N 3.3155 no 2_665
H10N H11D 3.4079 no .
H10N H42 2.8133 no 2_665
H10N H83 3.1368 no 1_645
H10N H87A 3.2351 no 1_645
H10O O20 3.0680 no .
H10O C46 3.0689 no .
H10O C47 3.4558 no .
H10O C111 3.4018 no .
H10O H3 2.7761 no .
H10O H10L 3.2549 no 2_665
H10O H11C 3.2998 no .
H10O H11D 3.2478 no .
H10O H43 3.0585 no .
H10O H46 2.8109 no .
H10O H47 3.4734 no .
H10P C46 3.3484 no .
H10P C47 2.7647 no .
H10P C48 3.1908 no .
H10P C87 3.5885 no 1_645
H10P H47 2.6644 no .
H10P H78A 2.9772 no .
H10P H87A 2.9020 no 1_645
H10P H87C 3.5588 no 1_645
H10Q O7 3.3177 no 2_665
H10Q C42 3.1460 no 2_665
H10Q C73 3.2237 no 2_675
H10Q C87 3.5930 no 1_645
H10Q H42 2.2914 no 2_665
H10Q H73A 2.5274 no 2_675
H10Q H73B 3.5787 no 2_675
H10Q H73C 3.1499 no 2_675
H10Q H87A 2.7158 no 1_645
H10R C23 3.4371 no 2_566
H10R C53 3.4129 no 2_566
H10R C88 3.4709 no 2_566
H10R C89 3.3895 no 2_566
H10R H10G 3.4130 no 2_656
H10R H19 3.5860 no 2_566
H10R H23A 2.5191 no 2_566
H10R H53 2.5551 no 2_566
H10R H89 3.5493 no 2_566
H10S C23 3.2552 no 2_566
H10S C25 3.3445 no .
H10S C26 3.2583 no .
H10S C104 3.4586 no 2_656
H10S H10F 3.1960 no 2_656
H10S H10G 2.7164 no 2_656
H10S H10S 3.5881 no 2_656
H10S H23A 2.6469 no 2_566
H10S H23C 3.0032 no 2_566
H10S H25 2.9387 no .
H10S H26 2.7493 no .
H11 C21 2.9768 no 2_566
H11 C22 3.2200 no 2_566
H11 C35 3.5919 no 2_566
H11 C57 3.4613 no 2_566
H11 H21 2.3218 no 2_566
H11 H22 2.8030 no 2_566
H11 H35 3.5549 no 2_566
H11 H57 3.1684 no 2_566
H11 H58 3.5184 no 2_566
H11A N11 3.2466 no 1_645
H11A N13 3.1184 no 1_645
H11A C16 3.5395 no 1_655
H11A C53 3.3034 no 1_645
H11A C54 3.5550 no 1_645
H11A C81 3.2280 no 1_645
H11A C86 3.2660 no 1_645
H11A C95 3.2726 no 1_645
H11A C96 2.9830 no 1_645
H11A H16A 2.8613 no 1_655
H11A H16C 3.4518 no 1_655
H11A H53 3.3768 no 1_645
H11A H86 3.2254 no 1_645
H11A H89 3.5093 no 1_645
H11A H96 2.5398 no 1_645
H11B O12 3.3199 no 1_545
H11B N10 3.5501 no 1_645
H11B N11 3.3854 no 1_645
H11B C54 3.0474 no 1_645
H11B C73 3.2021 no 1_545
H11B H10K 3.4986 no 2_665
H11B H54 2.9681 no 1_645
H11B H73B 3.4013 no 1_545
H11B H73C 2.5274 no 1_545
H11B H89 2.8323 no 1_645
H11C C16 3.3850 no 1_655
H11C C81 3.0895 no 1_645
H11C C82 3.0616 no 1_645
H11C C83 3.1658 no 1_645
H11C C84 3.2966 no 1_645
H11C C85 3.2999 no 1_645
H11C C86 3.1942 no 1_645
H11C H10O 3.2998 no .
H11C H14 3.3986 no 1_655
H11C H16A 2.8728 no 1_655
H11C H16B 3.1029 no 1_655
H11C H82 3.5255 no 1_645
H11D C73 3.5578 no 1_545
H11D C82 3.5081 no 1_645
H11D C106 3.3568 no 2_665
H11D H10K 2.5325 no 2_665
H11D H10L 2.9257 no 2_665
H11D H10N 3.4079 no .
H11D H10O 3.2478 no .
H11D H54 3.3850 no 1_645
H11D H73C 2.5940 no 1_545
H11D H82 3.5451 no 1_645
H11G O12 2.8741 no 1_545
H11G N5 3.4179 no .
H11G C38 2.8660 no .
H11G C39 3.2694 no .
H11G C42 3.2912 no .
H11G C43 2.8532 no .
H11G C73 3.3260 no 1_545
H11G H3 3.4401 no .
H11G H43 3.1314 no .
H11G H73C 2.8929 no 1_545
H11H N3 3.2658 no .
H11H N5 3.0807 no .
H11H C2 3.5089 no .
H11H C3 3.2334 no .
H11H C24 3.2092 no .
H11H C25 2.8818 no .
H11H C38 3.2223 no .
H11H H3 3.2563 no .
H11H H16B 3.4883 no 1_655
H11H H16C 3.1082 no 1_655
H11H H25 2.5670 no .
H11H H46 3.5147 no .
H11I C2 3.4925 no .
H11I C31 3.3537 no .
H11I C34 3.5777 no .
H11I C35 3.0885 no .
H11I C36 2.9608 no .
H11I H2 2.6112 no .
H11I H19 3.3655 no 2_566
H11I H23A 3.0018 no 2_566
H11I H25 3.4585 no .
H11I H35 3.3690 no .
H11I H36 3.1746 no .
H11J O3 2.7676 no 1_655
H11J C16 3.3185 no 1_655
H11J C31 3.4380 no .
H11J C32 3.2841 no .
H11J C33 3.1057 no .
H11J C34 3.0711 no .
H11J C35 3.2558 no .
H11J C36 3.4270 no .
H11J H2 3.3665 no .
H11J H16C 2.8679 no 1_655
H11J H33 3.5457 no .
H11J H97 3.0923 no 1_645
H12 O6 3.1397 no 1_455
H12 C33 3.1814 no 1_455
H12 C34 3.5531 no 1_455
H12 C58 3.1197 no 2_566
H12 H10C 3.5709 no 1_545
H12 H33 2.5751 no 1_455
H12 H57 3.4040 no 2_566
H12 H58 2.4249 no 2_566
H14 O14 3.0374 no 1_545
H14 C47 3.5881 no 1_455
H14 C84 3.1625 no 1_545
H14 C85 2.8226 no 1_545
H14 H11C 3.3986 no 1_455
H14 H47 2.7546 no 1_455
H14 H85 2.4380 no 1_545
H15 O14 2.5171 no 1_545
H15 C78 3.3882 no 1_455
H15 C84 3.4476 no 1_545
H15 C85 3.4461 no 1_545
H15 C87 3.4614 no 1_545
H15 H47 3.4912 no 1_455
H15 H78A 2.9848 no 1_455
H15 H78B 3.0053 no 1_455
H15 H85 2.8206 no 1_545
H15 H87C 3.2752 no 1_545
H16A O20 3.2504 no 1_455
H16A C96 3.1563 no 1_545
H16A C97 3.0065 no 1_545
H16A C105 3.5530 no 1_455
H16A C110 3.3452 no 1_455
H16A C111 3.2857 no 1_455
H16A H10I 3.0483 no 1_455
H16A H11A 2.8613 no 1_455
H16A H11C 2.8728 no 1_455
H16A H85 3.5058 no 1_545
H16A H96 3.1757 no 1_545
H16A H97 2.9358 no 1_545
H16B O20 2.7459 no 1_455
H16B C46 2.9143 no 1_455
H16B C47 3.2907 no 1_455
H16B C111 3.3846 no 1_455
H16B C113 3.5601 no 1_455
H16B H10I 3.4736 no 1_455
H16B H11C 3.1029 no 1_455
H16B H11H 3.4883 no 1_455
H16B H32 3.1029 no 1_455
H16B H46 2.2218 no 1_455
H16B H47 2.9996 no 1_455
H16C O17 2.7057 no 1_455
H16C O20 3.1389 no 1_455
H16C C96 3.5964 no 1_545
H16C C97 3.3275 no 1_545
H16C C105 3.1456 no 1_455
H16C C113 3.3169 no 1_455
H16C C115 3.2877 no 1_455
H16C H10I 2.4306 no 1_455
H16C H11A 3.4518 no 1_455
H16C H11H 3.1082 no 1_455
H16C H11J 2.8679 no 1_455
H16C H25 3.4591 no 1_455
H16C H46 3.4685 no 1_455
H16C H96 3.3113 no 1_545
H16C H97 2.8183 no 1_545
H18 C56 3.5088 no .
H18 C93 3.3112 no .
H18 H35 3.0854 no 2_566
H18 H36 3.3834 no 2_566
H18 H56 2.9217 no .
H18 H78C 3.5318 no 1_455
H18 H92 3.5843 no .
H18 H93 2.4963 no .
H19 O9 3.3777 no .
H19 N12 3.3604 no .
H19 C53 3.4997 no .
H19 C88 3.4121 no .
H19 C93 3.0609 no .
H19 H10R 3.5860 no 2_566
H19 H11I 3.3655 no 2_566
H19 H36 3.5437 no 2_566
H19 H53 3.5041 no .
H19 H93 2.6142 no .
H21 N1 3.0220 no 2_566
H21 N3 3.4019 no 2_566
H21 C1 3.0953 no 2_566
H21 C2 3.4384 no 2_566
H21 C10 3.1405 no 2_566
H21 C11 2.7854 no 2_566
H21 H1 3.2488 no 2_566
H21 H2 3.5814 no 2_566
H21 H10A 3.4978 no 2_576
H21 H10C 3.4558 no 2_576
H21 H11 2.3218 no 2_566
H21 H36 3.4150 no 2_566
H22 N2 3.2359 no 2_566
H22 N14 3.2441 no .
H22 C1 3.0390 no 2_566
H22 C17 3.3152 no 2_566
H22 C22 3.0909 no 2_566
H22 C57 3.4027 no .
H22 H1 2.7731 no 2_566
H22 H11 2.8030 no 2_566
H22 H22 2.7685 no 2_566
H22 H36 3.3282 no 2_566
H22 H57 3.3584 no .
H23A C53 3.3037 no .
H23A C103 3.2307 no 2_566
H23A C104 3.2559 no 2_566
H23A H10R 2.5191 no 2_566
H23A H10S 2.6469 no 2_566
H23A H11I 3.0018 no 2_566
H23A H53 2.8718 no .
H23B O10 3.3603 no .
H23B N13 2.9973 no .
H23B C51 3.4165 no .
H23B C53 2.9812 no .
H23B C95 2.9761 no .
H23B C100 3.1510 no .
H23B C101 3.5364 no 2_576
H23B H10B 3.0770 no 2_576
H23B H10C 3.2327 no 2_576
H23B H53 2.9765 no .
H23B H100 3.1681 no .
H23C C25 3.5358 no 2_566
H23C C26 3.3015 no 2_566
H23C C95 3.3948 no .
H23C C96 3.5853 no .
H23C C100 3.4670 no .
H23C C101 3.3924 no 2_576
H23C H10A 3.3332 no 2_576
H23C H10B 2.8192 no 2_576
H23C H10C 3.5061 no 2_576
H23C H10S 3.0032 no 2_566
H23C H26 3.4251 no 2_566
H23C H30A 3.5787 no 2_566
H23C H53 3.5984 no .
H25 O17 2.6414 no .
H25 C104 3.2783 no .
H25 C105 3.3173 no .
H25 C113 3.3159 no .
H25 C115 3.5790 no .
H25 H10H 3.3987 no .
H25 H10I 2.8385 no .
H25 H10S 2.9387 no .
H25 H11H 2.5670 no .
H25 H11I 3.4585 no .
H25 H16C 3.4591 no 1_655
H26 C104 3.4559 no .
H26 H10F 2.7049 no 2_656
H26 H10G 3.5347 no .
H26 H10H 3.2316 no .
H26 H10I 3.4475 no .
H26 H10S 2.7493 no .
H26 H23C 3.4251 no 2_566
H26 H71 3.5662 no 1_545
H28 C85 3.1234 no 1_545
H28 C86 3.2967 no 1_545
H28 C98 3.5507 no 1_545
H28 C99 2.8439 no 1_545
H28 C100 3.1708 no 1_545
H28 H10A 2.9629 no 1_545
H28 H71 3.4461 no 1_545
H28 H72 3.3093 no 1_545
H28 H85 2.4685 no 1_545
H28 H86 2.8208 no 1_545
H28 H99 2.6803 no 1_545
H28 H100 3.2291 no 1_545
H29 H10A 3.1930 no 1_545
H29 H85 2.7186 no 1_545
H30A O16 2.9291 no 2_566
H30A C97 3.2956 no 2_566
H30A C98 3.1101 no 2_566
H30A C102 3.5064 no 2_656
H30A C103 3.4428 no 2_656
H30A H10E 2.7997 no 2_656
H30A H10F 2.6869 no 2_656
H30A H23C 3.5787 no 2_566
H30A H97 3.2219 no 2_566
H30A H99 3.4315 no 1_545
H30B C90 3.1997 no 1_645
H30B C102 3.3745 no 2_656
H30B C103 3.2508 no 2_656
H30B H10D 3.5155 no 2_656
H30B H10E 2.9315 no 2_656
H30B H10F 2.4601 no 2_656
H30B H71 3.2481 no 1_545
H30B H90 2.6397 no 1_645
H30B H94B 2.8575 no 1_645
H30C O16 3.0296 no 2_566
H30C C59 3.5759 no 1_545
H30C C94 3.4975 no 1_645
H30C C101 3.5198 no 2_566
H30C H10B 3.4619 no 2_566
H30C H10C 3.4031 no 2_566
H30C H10E 2.8852 no 2_656
H30C H10F 3.5064 no 2_656
H30C H59 2.6418 no 1_545
H30C H72 3.5831 no 1_545
H30C H90 3.5092 no 1_645
H30C H94B 2.5594 no 1_645
H30C H100 3.2722 no 1_545
H32 O3 3.4654 no 1_655
H32 C16 3.5806 no 1_655
H32 H16B 3.1029 no 1_655
H32 H37C 3.3962 no 2_666
H32 H57 2.9944 no .
H33 O3 3.1192 no 1_655
H33 O6 2.8018 no 2_666
H33 C12 2.8688 no 1_655
H33 C13 3.1696 no 1_655
H33 C34 3.5450 no 2_666
H33 C37 2.9669 no 2_666
H33 H11J 3.5457 no .
H33 H12 2.5751 no 1_655
H33 H37B 2.6746 no 2_666
H33 H37C 2.9486 no 2_666
H33 H57 3.3200 no .
H35 C1 3.4006 no 2_566
H35 C18 3.2336 no 2_566
H35 H1 2.5255 no 2_566
H35 H11 3.5549 no 2_566
H35 H11I 3.3690 no .
H35 H18 3.0854 no 2_566
H35 H92 3.5675 no 2_566
H36 C1 3.5883 no 2_566
H36 C17 2.7783 no 2_566
H36 C18 2.8398 no 2_566
H36 C19 2.9475 no 2_566
H36 C20 2.9655 no 2_566
H36 C21 2.8662 no 2_566
H36 C22 2.7898 no 2_566
H36 H1 2.8899 no 2_566
H36 H11I 3.1746 no .
H36 H18 3.3834 no 2_566
H36 H19 3.5437 no 2_566
H36 H21 3.4150 no 2_566
H36 H22 3.3282 no 2_566
H37A O8 3.0944 no 2_666
H37A O15 3.3602 no 2_566
H37A C78 3.5641 no 2_666
H37A C92 3.2063 no 2_566
H37A H10D 3.3525 no .
H37A H58 3.3094 no 2_666
H37A H78B 3.2926 no 2_666
H37A H92 2.5736 no 2_566
H37B O8 2.9673 no 2_666
H37B C11 3.5482 no 2_566
H37B C33 3.4714 no 2_666
H37B C48 3.2228 no 2_666
H37B C78 3.0137 no 2_666
H37B H33 2.6746 no 2_666
H37B H78B 2.3604 no 2_666
H37B H78C 3.3761 no 2_666
H37B H92 3.5951 no 2_566
H37C O8 3.0036 no 2_666
H37C C33 3.3885 no 2_666
H37C C47 3.5439 no 2_666
H37C C48 2.8382 no 2_666
H37C C49 2.8718 no 2_666
H37C C50 3.5730 no 2_666
H37C C57 2.9351 no 2_666
H37C C58 3.0594 no 2_666
H37C H32 3.3962 no 2_666
H37C H33 2.9486 no 2_666
H37C H49 2.9687 no 2_666
H37C H57 2.6812 no 2_666
H37C H58 2.8843 no 2_666
H37C H78B 3.3605 no 2_666
H39 O14 3.0290 no 1_545
H39 C84 3.5683 no 1_545
H39 C85 3.5516 no 1_545
H39 H85 3.1513 no 1_545
H39 H87B 3.5065 no 1_545
H40 O14 3.0801 no 1_545
H40 C71 3.3262 no 1_545
H40 C83 3.2907 no 1_545
H40 C84 2.7968 no 1_545
H40 C85 2.9680 no 1_545
H40 C86 3.5811 no 1_545
H40 C87 3.5552 no 1_545
H40 H71 3.3058 no 1_545
H40 H85 3.2034 no 1_545
H40 H87B 3.0285 no 1_545
H42 C73 3.4954 no 1_545
H42 C87 3.3868 no 2_575
H42 C108 3.3843 no 2_665
H42 C109 3.1234 no 2_665
H42 H10M 3.5183 no .
H42 H10N 2.8133 no 2_665
H42 H10Q 2.2914 no 2_665
H42 H66C 3.5557 no .
H42 H73A 2.8227 no 1_545
H42 H73C 3.3669 no 1_545
H42 H83 3.0230 no 2_575
H42 H87A 2.5644 no 2_575
H42 H87B 3.4261 no 2_575
H43 O20 3.3825 no .
H43 C66 3.0214 no .
H43 C107 2.9719 no .
H43 C108 3.4734 no .
H43 H10L 3.2336 no .
H43 H10M 2.0818 no .
H43 H10O 3.0585 no .
H43 H11G 3.1314 no .
H43 H66A 3.1852 no .
H43 H66B 2.7341 no .
H43 H66C 2.6623 no .
H44A O11 2.9672 no 2_565
H44A C66 3.1926 no 2_565
H44A C82 3.3104 no 1_545
H44A C83 3.0009 no 1_545
H44A C84 3.5443 no 1_545
H44A H66A 3.5317 no 2_565
H44A H66C 2.6372 no 2_565
H44A H82 3.4380 no 1_545
H44A H83 2.9558 no 1_545
H44A H87B 3.1368 no 1_545
H44A H87B 3.4076 no 2_575
H44A H87C 3.5982 no 2_575
H44B O11 3.4442 no 2_565
H44B C67 3.2634 no 1_545
H44B C68 3.0475 no 1_545
H44B C69 2.9513 no 1_545
H44B C70 3.0193 no 1_545
H44B C71 3.2022 no 1_545
H44B C72 3.3131 no 1_545
H44B C82 3.5899 no 1_545
H44B H64 3.5133 no 2_565
H44B H68 3.5165 no 1_545
H44B H69 3.4021 no 1_545
H44C O11 2.6781 no 2_565
H44C C6 2.9964 no 2_565
H44C C7 3.1784 no 2_565
H44C C63 3.4960 no 2_565
H44C C64 3.5860 no 2_565
H44C C66 3.3139 no 2_565
H44C C68 3.5755 no 1_545
H44C C69 3.5007 no 1_545
H44C H6 2.6559 no 2_565
H44C H7 2.9942 no 2_565
H44C H64 3.1325 no 2_565
H44C H66A 3.3940 no 2_565
H44C H66C 3.2087 no 2_565
H44C H69 3.5689 no 1_545
H44C H87C 3.3619 no 2_575
H46 O20 2.7106 no .
H46 C16 3.1770 no 1_655
H46 H10O 2.8109 no .
H46 H11H 3.5147 no .
H46 H16B 2.2218 no 1_655
H46 H16C 3.4685 no 1_655
H47 C13 3.5226 no 1_655
H47 C14 2.9273 no 1_655
H47 C15 3.3638 no 1_655
H47 C109 3.5730 no .
H47 H10O 3.4734 no .
H47 H10P 2.6644 no .
H47 H14 2.7546 no 1_655
H47 H15 3.4912 no 1_655
H47 H16B 2.9996 no 1_655
H49 O15 2.7817 no 1_655
H49 C80 3.2716 no 2_575
H49 C94 3.2837 no 1_655
H49 H37C 2.9687 no 2_666
H49 H61 3.4232 no .
H49 H80A 3.1240 no 2_575
H49 H80B 2.6611 no 2_575
H49 H80C 3.5730 no 2_575
H49 H94C 2.8647 no 1_655
H49 H114 3.4334 no 2_575
H50 N14 2.6959 no .
H50 C55 3.5409 no .
H50 C56 2.7372 no .
H50 C57 3.4451 no .
H50 C61 3.0997 no .
H50 C62 3.1025 no .
H50 H56 2.7672 no .
H50 H61 2.4896 no .
H50 H62 2.5086 no .
H52 C65 3.5866 no 2_575
H52 C114 3.4140 no 2_575
H52 H64 3.0204 no 2_575
H52 H65 2.9360 no 2_575
H52 H80A 3.5625 no 2_575
H52 H94A 3.2115 no 1_655
H52 H94C 3.4229 no 1_655
H52 H114 3.0797 no 2_575
H53 C23 3.3094 no .
H53 C103 3.4924 no 2_566
H53 H10R 2.5551 no 2_566
H53 H11A 3.3768 no 1_465
H53 H19 3.5041 no .
H53 H23A 2.8718 no .
H53 H23B 2.9765 no .
H53 H23C 3.5984 no .
H54 C106 3.0770 no 2_575
H54 H10J 2.5375 no 2_575
H54 H10K 2.7309 no 2_575
H54 H11B 2.9681 no 1_465
H54 H11D 3.3850 no 1_465
H56 Mo2 3.1959 no .
H56 O2 2.2753 no .
H56 N2 3.3572 no .
H56 C4 3.4045 no .
H56 C9 3.3558 no .
H56 C17 3.0217 no .
H56 C18 2.8500 no .
H56 C19 3.4141 no .
H56 H9 2.4595 no .
H56 H18 2.9217 no .
H56 H50 2.7672 no .
H57 O6 3.1250 no 2_666
H57 C31 3.0424 no .
H57 C32 2.7374 no .
H57 C33 2.9606 no .
H57 C34 3.4508 no .
H57 C36 3.4595 no .
H57 C37 3.3455 no 2_666
H57 H11 3.1684 no 2_566
H57 H12 3.4040 no 2_566
H57 H22 3.3584 no .
H57 H32 2.9944 no .
H57 H33 3.3200 no .
H57 H37C 2.6812 no 2_666
H58 O6 2.8811 no 2_666
H58 C12 3.2657 no 2_566
H58 C37 3.2096 no 2_666
H58 H10C 3.1541 no 2_576
H58 H11 3.5184 no 2_566
H58 H12 2.4249 no 2_566
H58 H37A 3.3094 no 2_666
H58 H37C 2.8843 no 2_666
H59 O16 3.4954 no 2_576
H59 C94 3.1986 no 1_655
H59 C101 3.2023 no 2_576
H59 H10B 3.4720 no 2_576
H59 H10C 2.3948 no 2_576
H59 H30C 2.6418 no 1_565
H59 H94B 2.8223 no 1_655
H59 H94C 2.7952 no 1_655
H61 C50 3.2555 no .
H61 H9 3.1517 no .
H61 H49 3.4232 no .
H61 H50 2.4896 no .
H61 H79 3.5590 no 2_575
H61 H94C 3.3725 no 1_655
H61 H114 3.0467 no 2_575
H62 O2 3.2287 no .
H62 N6 3.3033 no .
H62 C4 3.5346 no .
H62 C45 3.3070 no .
H62 C50 2.9458 no .
H62 H10J 3.2290 no .
H62 H50 2.5086 no .
H62 H79 3.2933 no 2_575
H62 H114 3.5551 no 2_575
H64 N8 3.5920 no 2_575
H64 N9 3.1969 no 2_575
H64 C52 3.0262 no 2_575
H64 C67 3.3198 no 2_575
H64 C68 2.9973 no 2_575
H64 H44B 3.5133 no 2_565
H64 H44C 3.1325 no 2_565
H64 H52 3.0204 no 2_575
H64 H68 2.4842 no 2_575
H64 H79 3.4396 no 2_575
H65 N7 3.2791 no .
H65 N8 3.3594 no 2_575
H65 C8 3.3979 no .
H65 C52 3.2748 no 2_575
H65 C60 3.2184 no 2_575
H65 C65 2.9241 no 2_575
H65 H8 3.3563 no .
H65 H52 2.9360 no 2_575
H65 H65 2.6469 no 2_575
H65 H68 3.3817 no 2_575
H66A O1 2.8606 no .
H66A O2 3.3909 no .
H66A N5 2.9643 no .
H66A N6 3.5097 no .
H66A C3 3.0032 no .
H66A C4 2.8797 no .
H66A C5 3.3167 no .
H66A C6 3.5448 no .
H66A C38 3.1588 no .
H66A C43 3.3029 no .
H66A H3 3.1993 no .
H66A H6 3.3573 no .
H66A H10M 3.5791 no .
H66A H43 3.1852 no .
H66A H44A 3.5317 no 2_565
H66A H44C 3.3940 no 2_565
H66B O18 3.5799 no .
H66B N5 3.5836 no .
H66B C3 3.0973 no .
H66B C43 3.2757 no .
H66B C106 2.9498 no .
H66B C107 2.9698 no .
H66B H3 2.8405 no .
H66B H10J 2.2508 no .
H66B H10L 3.5395 no .
H66B H10M 2.2128 no .
H66B H43 2.7341 no .
H66B H82 2.9723 no 2_575
H66C C38 3.2691 no .
H66C C42 3.3303 no .
H66C C43 2.7921 no .
H66C C44 3.3541 no 2_565
H66C C82 3.2756 no 2_575
H66C C83 3.2131 no 2_575
H66C H3 3.5868 no .
H66C H10J 3.3087 no .
H66C H10M 2.9141 no .
H66C H42 3.5557 no .
H66C H43 2.6623 no .
H66C H44A 2.6372 no 2_565
H66C H44C 3.2087 no 2_565
H66C H82 2.7648 no 2_575
H66C H83 2.6686 no 2_575
H68 C64 3.2949 no 2_575
H68 H7 3.3590 no 2_575
H68 H8 3.3872 no 2_575
H68 H44B 3.5165 no 1_565
H68 H64 2.4842 no 2_575
H68 H65 3.3817 no 2_575
H68 H94A 3.3011 no 1_655
H69 O13 3.5021 no 1_655
H69 C76 3.1043 no 1_655
H69 H7 2.7806 no 2_575
H69 H44B 3.4021 no 1_565
H69 H44C 3.5689 no 1_565
H69 H76 2.6257 no 1_655
H71 O5 2.9287 no 1_565
H71 C26 3.2731 no 1_565
H71 C27 2.8181 no 1_565
H71 C28 3.2080 no 1_565
H71 C40 3.5624 no 1_565
H71 H10H 3.3898 no 1_565
H71 H26 3.5662 no 1_565
H71 H28 3.4461 no 1_565
H71 H30B 3.2481 no 1_565
H71 H40 3.3058 no 1_565
H71 H90 3.1680 no 1_655
H72 O5 2.8037 no 1_565
H72 C27 3.5024 no 1_565
H72 H28 3.3093 no 1_565
H72 H30C 3.5831 no 1_565
H72 H94A 3.5264 no 1_655
H72 H94B 3.1653 no 1_655
H73A O7 2.5915 no 1_565
H73A O18 3.5285 no 2_675
H73A C41 2.8991 no 1_565
H73A C42 3.0030 no 1_565
H73A C44 3.5893 no 1_565
H73A C109 3.3622 no 2_675
H73A H10K 3.1322 no 2_675
H73A H10Q 2.5274 no 2_675
H73A H42 2.8227 no 1_565
H73B C74 3.4313 no 1_655
H73B C75 2.8143 no 1_655
H73B C76 2.6982 no 1_655
H73B C77 3.2117 no 1_655
H73B H10K 3.1568 no 2_675
H73B H10Q 3.5787 no 2_675
H73B H11B 3.4013 no 1_565
H73B H75 3.0437 no 1_655
H73B H76 2.8734 no 1_655
H73C O18 3.5556 no 2_675
H73C C42 3.5232 no 1_565
H73C C105 3.5972 no 1_565
H73C C106 3.1974 no 2_675
H73C C110 3.1632 no 1_565
H73C C111 3.2401 no 1_565
H73C C113 3.5295 no 1_565
H73C H10H 3.4247 no 1_565
H73C H10K 2.2842 no 2_675
H73C H10Q 3.1499 no 2_675
H73C H11B 2.5274 no 1_565
H73C H11D 2.5940 no 1_565
H73C H11G 2.8929 no 1_565
H73C H42 3.3669 no 1_565
H75 N7 3.3682 no .
H75 C8 3.4055 no .
H75 H8 2.8459 no .
H75 H73B 3.0437 no 1_455
H75 H80C 3.4895 no 2_475
H76 O13 2.6505 no 2_475
H76 C69 3.2317 no 1_455
H76 C77 3.5203 no 2_475
H76 C80 3.0759 no 2_475
H76 H8 2.9878 no .
H76 H69 2.6257 no 1_455
H76 H73B 2.8734 no 1_455
H76 H76 3.5853 no 2_475
H76 H80A 3.0624 no 2_475
H76 H80C 2.9395 no 2_475
H78A O1 3.4713 no 1_655
H78A C6 3.1961 no 1_655
H78A C15 3.2364 no 1_655
H78A H6 2.8156 no 1_655
H78A H10P 2.9772 no .
H78A H15 2.9848 no 1_655
H78A H87C 3.1345 no 1_645
H78B N1 3.4290 no 1_655
H78B C10 2.8980 no 1_655
H78B C11 3.4398 no 1_655
H78B C14 3.2606 no 1_655
H78B C15 2.7941 no 1_655
H78B C37 3.1406 no 2_666
H78B H1 3.4881 no 1_655
H78B H15 3.0053 no 1_655
H78B H37A 3.2926 no 2_666
H78B H37B 2.3604 no 2_666
H78B H37C 3.3605 no 2_666
H78C O1 3.2114 no 1_655
H78C C4 3.2168 no 1_655
H78C C5 2.9148 no 1_655
H78C C6 2.8717 no 1_655
H78C C7 3.5242 no 1_655
H78C C9 3.5934 no 1_655
H78C H6 2.9577 no 1_655
H78C H18 3.5318 no 1_655
H78C H37B 3.3761 no 2_666
H78C H92 2.8006 no 1_655
H79 O11 3.5663 no 2_575
H79 C60 3.1991 no 2_575
H79 C61 3.0164 no 2_575
H79 C62 2.8281 no 2_575
H79 C63 2.8056 no 2_575
H79 C64 2.9334 no 2_575
H79 C65 3.1273 no 2_575
H79 H10J 3.1293 no 2_575
H79 H61 3.5590 no 2_575
H79 H62 3.2933 no 2_575
H79 H64 3.4396 no 2_575
H80A O15 2.8148 no 2_475
H80A C91 3.2674 no 2_475
H80A C94 2.9109 no 2_475
H80A H49 3.1240 no 2_575
H80A H52 3.5625 no 2_575
H80A H76 3.0624 no 2_475
H80A H94A 2.3795 no 2_475
H80A H94C 3.1483 no 2_475
H80B O8 2.8923 no 2_575
H80B O15 3.4644 no 2_475
H80B C48 3.2289 no 2_575
H80B C49 3.0642 no 2_575
H80B H7 3.3987 no 2_475
H80B H49 2.6611 no 2_575
H80C O8 3.3695 no 2_575
H80C O15 3.0567 no 2_475
H80C C7 3.1897 no 2_475
H80C C8 2.9959 no 2_475
H80C C76 3.5453 no 2_475
H80C C91 2.9776 no 2_475
H80C C92 2.9338 no 2_475
H80C H7 3.1363 no 2_475
H80C H8 2.7947 no 2_475
H80C H49 3.5730 no 2_575
H80C H75 3.4895 no 2_475
H80C H76 2.9395 no 2_475
H80C H92 2.9414 no 2_475
H80C H94A 3.4211 no 2_475
H82 O11 2.5862 no 2_575
H82 C63 3.5273 no 2_575
H82 C66 2.9519 no 2_575
H82 C106 3.1691 no 2_575
H82 C107 3.5791 no 2_575
H82 H10J 2.4897 no 2_575
H82 H10K 3.1888 no 2_575
H82 H10L 3.4497 no 2_575
H82 H10M 3.4356 no 2_575
H82 H11C 3.5255 no 1_465
H82 H11D 3.5451 no 1_465
H82 H44A 3.4380 no 1_565
H82 H66B 2.9723 no 2_575
H82 H66C 2.7648 no 2_575
H83 C42 3.4600 no 2_575
H83 C66 3.4897 no 2_575
H83 H10L 3.4816 no 2_575
H83 H10N 3.1368 no 1_465
H83 H42 3.0230 no 2_575
H83 H44A 2.9558 no 1_565
H83 H66C 2.6686 no 2_575
H85 C14 2.8542 no 1_565
H85 C15 3.0617 no 1_565
H85 C28 3.0722 no 1_565
H85 C29 3.1908 no 1_565
H85 H14 2.4380 no 1_565
H85 H15 2.8206 no 1_565
H85 H16A 3.5058 no 1_565
H85 H28 2.4685 no 1_565
H85 H29 2.7186 no 1_565
H85 H39 3.1513 no 1_565
H85 H40 3.2034 no 1_565
H86 H11A 3.2254 no 1_465
H86 H28 2.8208 no 1_565
H87A O7 3.0234 no 2_575
H87A C41 3.4756 no 2_575
H87A C42 3.1746 no 2_575
H87A C109 3.1347 no 1_465
H87A H10N 3.2351 no 1_465
H87A H10P 2.9020 no 1_465
H87A H10Q 2.7158 no 1_465
H87A H42 2.5644 no 2_575
H87B O7 3.1717 no 2_575
H87B C39 3.3187 no 1_565
H87B C40 3.0107 no 1_565
H87B C41 3.4912 no 1_565
H87B C41 3.5618 no 2_575
H87B H39 3.5065 no 1_565
H87B H40 3.0285 no 1_565
H87B H42 3.4261 no 2_575
H87B H44A 3.1368 no 1_565
H87B H44A 3.4076 no 2_575
H87C O1 3.2014 no 1_565
H87C O7 3.1519 no 2_575
H87C C6 3.3807 no 1_565
H87C C44 3.5893 no 2_575
H87C H6 2.4344 no 1_565
H87C H10P 3.5588 no 1_465
H87C H15 3.2752 no 1_565
H87C H44A 3.5982 no 2_575
H87C H44C 3.3619 no 2_575
H87C H78A 3.1345 no 1_465
H89 O12 3.4780 no 1_455
H89 C105 3.2654 no 1_465
H89 C110 3.3443 no 1_465
H89 H10H 2.5659 no 1_465
H89 H10R 3.5493 no 2_566
H89 H11A 3.5093 no 1_465
H89 H11B 2.8323 no 1_465
H90 O12 3.5066 no 1_455
H90 C30 3.4463 no 1_465
H90 C70 3.1535 no 1_455
H90 C71 3.0309 no 1_455
H90 C72 3.5156 no 1_455
H90 H30B 2.6397 no 1_465
H90 H30C 3.5092 no 1_465
H90 H71 3.1680 no 1_455
H92 O8 2.7350 no 1_455
H92 C37 3.4151 no 2_566
H92 C78 3.2234 no 1_455
H92 H10D 3.5142 no 2_566
H92 H18 3.5843 no .
H92 H35 3.5675 no 2_566
H92 H37A 2.5736 no 2_566
H92 H37B 3.5951 no 2_566
H92 H78C 2.8006 no 1_455
H92 H80C 2.9414 no 2_475
H93 N7 2.8083 no .
H93 C9 2.8353 no .
H93 C18 3.1423 no .
H93 C19 3.1947 no .
H93 H9 2.7438 no .
H93 H18 2.4963 no .
H93 H19 2.6142 no .
H94A N9 3.3192 no 1_455
H94A C52 3.5272 no 1_455
H94A C67 2.7688 no 1_455
H94A C68 2.9134 no 1_455
H94A C69 3.3273 no 1_455
H94A C70 3.5990 no 1_455
H94A C71 3.4786 no 1_455
H94A C72 3.0741 no 1_455
H94A C80 3.2735 no 2_475
H94A H52 3.2115 no 1_455
H94A H68 3.3011 no 1_455
H94A H72 3.5264 no 1_455
H94A H80A 2.3795 no 2_475
H94A H80C 3.4211 no 2_475
H94B O10 3.3878 no 1_455
H94B C30 3.0883 no 1_465
H94B C59 3.3598 no 1_455
H94B C67 3.3960 no 1_455
H94B C71 3.5284 no 1_455
H94B C72 3.1080 no 1_455
H94B H30B 2.8575 no 1_465
H94B H30C 2.5594 no 1_465
H94B H59 2.8223 no 1_455
H94B H72 3.1653 no 1_455
H94C O10 3.0534 no 1_455
H94C N9 3.4550 no 1_455
H94C C51 3.1612 no 1_455
H94C C52 3.5020 no 1_455
H94C C55 3.0070 no 1_455
H94C C59 2.8762 no 1_455
H94C C67 3.5230 no 1_455
H94C H49 2.8647 no 1_455
H94C H52 3.4229 no 1_455
H94C H59 2.7952 no 1_455
H94C H61 3.3725 no 1_455
H94C H80A 3.1483 no 2_475
H96 O17 3.5914 no 1_465
H96 C105 3.1946 no 1_465
H96 C110 3.2453 no 1_465
H96 H10G 2.9434 no 1_465
H96 H10H 3.5075 no 1_465
H96 H10I 2.5410 no 1_465
H96 H11A 2.5398 no 1_465
H96 H16A 3.1757 no 1_565
H96 H16C 3.3113 no 1_565
H97 O3 2.9640 no 1_565
H97 O17 2.6534 no 1_465
H97 C16 3.0686 no 1_565
H97 C102 3.1995 no 1_465
H97 C103 3.4792 no 1_465
H97 C104 3.0293 no 1_465
H97 C115 3.1606 no 1_465
H97 H10E 2.6653 no 1_465
H97 H10F 3.5036 no 1_465
H97 H10G 2.6636 no 1_465
H97 H11J 3.0923 no 1_465
H97 H16A 2.9358 no 1_565
H97 H16C 2.8183 no 1_565
H97 H30A 3.2219 no 2_566
H99 O5 2.6827 no 1_565
H99 C27 3.0613 no 1_565
H99 C28 3.0096 no 1_565
H99 C30 3.5145 no 1_565
H99 H10B 3.0491 no 2_576
H99 H28 2.6803 no 1_565
H99 H30A 3.4315 no 1_565
H99 H99 3.2278 no 2_576
H100 O5 2.7937 no 1_565
H100 C30 3.5651 no 1_565
H100 H10B 3.1666 no 2_576
H100 H23B 3.1681 no .
H100 H28 3.2291 no 1_565
H100 H30C 3.2722 no 1_565
H114 O18 3.5132 no 2_575
H114 C61 3.1756 no 2_575
H114 C62 3.4700 no 2_575
H114 H49 3.4334 no 2_575
H114 H52 3.0797 no 2_575
H114 H61 3.0467 no 2_575
H114 H62 3.5551 no 2_575

loop_
_geom_torsion_atom_site_label_1
_geom_torsion_atom_site_label_2
_geom_torsion_atom_site_label_3
_geom_torsion_atom_site_label_4
_geom_torsion
_geom_torsion_publ_flag
Mo2 Mo1 O1 C4 -2.65(18) no
O1 Mo1 Mo2 O2 0.18(8) no
O1 Mo1 Mo2 N2 84.40(8) no
O1 Mo1 Mo2 N4 178.86(8) no
O1 Mo1 Mo2 N6 -89.48(8) no
Mo2 Mo1 N1 C1 6.12(19) no
Mo2 Mo1 N1 C10 -176.9(2) no
N1 Mo1 Mo2 O2 -85.91(8) no
N1 Mo1 Mo2 N2 -1.69(8) no
N1 Mo1 Mo2 N4 92.77(8) no
N1 Mo1 Mo2 N6 -175.57(8) no
Mo2 Mo1 N3 C2 1.1(2) no
Mo2 Mo1 N3 C24 -174.8(2) no
N3 Mo1 Mo2 O2 -178.89(10) no
N3 Mo1 Mo2 N2 -94.67(10) no
N3 Mo1 Mo2 N4 -0.21(10) no
N3 Mo1 Mo2 N6 91.45(10) no
Mo2 Mo1 N5 C3 1.67(19) no
Mo2 Mo1 N5 C38 -172.4(2) no
N5 Mo1 Mo2 O2 89.28(8) no
N5 Mo1 Mo2 N2 173.50(8) no
N5 Mo1 Mo2 N4 -92.04(8) no
N5 Mo1 Mo2 N6 -0.38(8) no
O1 Mo1 N1 C1 -86.8(2) no
O1 Mo1 N1 C10 90.1(2) no
N1 Mo1 O1 C4 90.2(2) no
O1 Mo1 N5 C3 94.8(2) no
O1 Mo1 N5 C38 -79.3(2) no
N5 Mo1 O1 C4 -95.9(2) no
N1 Mo1 N3 C2 -92.2(3) no
N1 Mo1 N3 C24 92.0(3) no
N3 Mo1 N1 C1 99.4(2) no
N3 Mo1 N1 C10 -83.6(3) no
N3 Mo1 N5 C3 -91.6(2) no
N3 Mo1 N5 C38 94.3(2) no
N5 Mo1 N3 C2 94.5(3) no
N5 Mo1 N3 C24 -81.4(3) no
Mo1 Mo2 O2 C4 2.28(19) no
Mo1 Mo2 N2 C1 -2.20(18) no
Mo1 Mo2 N2 C17 -162.9(2) no
Mo1 Mo2 N4 C2 -0.6(2) no
Mo1 Mo2 N4 C31 -178.4(3) no
Mo1 Mo2 N6 C3 -0.80(19) no
Mo1 Mo2 N6 C45 -174.5(2) no
O2 Mo2 N2 C1 87.9(2) no
O2 Mo2 N2 C17 -72.7(2) no
N2 Mo2 O2 C4 -89.7(2) no
O2 Mo2 N6 C3 -91.1(2) no
O2 Mo2 N6 C45 95.2(2) no
N6 Mo2 O2 C4 94.0(2) no
N2 Mo2 N4 C2 91.6(3) no
N2 Mo2 N4 C31 -86.2(3) no
N4 Mo2 N2 C1 -94.4(2) no
N4 Mo2 N2 C17 104.9(2) no
N4 Mo2 N6 C3 91.3(2) no
N4 Mo2 N6 C45 -82.4(2) no
N6 Mo2 N4 C2 -92.4(3) no
N6 Mo2 N4 C31 89.8(3) no
Mo4 Mo3 O9 C51 -5.3(2) no
O9 Mo3 Mo4 O10 1.73(8) no
O9 Mo3 Mo4 N9 87.18(8) no
O9 Mo3 Mo4 N11 179.60(8) no
O9 Mo3 Mo4 N13 -86.81(8) no
Mo4 Mo3 N8 C52 1.42(19) no
Mo4 Mo3 N8 C60 161.1(2) no
N8 Mo3 Mo4 O10 -82.33(8) no
N8 Mo3 Mo4 N9 3.12(8) no
N8 Mo3 Mo4 N11 95.54(8) no
N8 Mo3 Mo4 N13 -170.87(8) no
Mo4 Mo3 N10 C54 -1.2(2) no
Mo4 Mo3 N10 C74 176.5(2) no
N10 Mo3 Mo4 O10 -176.56(10) no
N10 Mo3 Mo4 N9 -91.11(10) no
N10 Mo3 Mo4 N11 1.30(10) no
N10 Mo3 Mo4 N13 94.90(10) no
Mo4 Mo3 N12 C53 -3.45(19) no
Mo4 Mo3 N12 C88 172.3(2) no
N12 Mo3 Mo4 O10 91.28(8) no
N12 Mo3 Mo4 N9 176.74(8) no
N12 Mo3 Mo4 N11 -90.85(8) no
N12 Mo3 Mo4 N13 2.75(8) no
O9 Mo3 N8 C52 -88.8(2) no
O9 Mo3 N8 C60 70.8(2) no
N8 Mo3 O9 C51 85.9(2) no
O9 Mo3 N12 C53 86.9(2) no
O9 Mo3 N12 C88 -97.3(2) no
N12 Mo3 O9 C51 -97.2(2) no
N8 Mo3 N10 C54 -92.6(3) no
N8 Mo3 N10 C74 85.1(3) no
N10 Mo3 N8 C52 93.7(2) no
N10 Mo3 N8 C60 -106.6(2) no
N10 Mo3 N12 C53 -95.7(2) no
N10 Mo3 N12 C88 80.1(3) no
N12 Mo3 N10 C54 90.8(3) no
N12 Mo3 N10 C74 -91.5(3) no
Mo3 Mo4 O10 C51 1.01(19) no
Mo3 Mo4 N9 C52 -8.78(19) no
Mo3 Mo4 N9 C67 176.2(2) no
Mo3 Mo4 N11 C54 -1.9(2) no
Mo3 Mo4 N11 C81 178.7(2) no
Mo3 Mo4 N13 C53 -3.10(19) no
Mo3 Mo4 N13 C95 170.9(2) no
O10 Mo4 N9 C52 83.8(2) no
O10 Mo4 N9 C67 -91.3(2) no
N9 Mo4 O10 C51 -92.6(2) no
O10 Mo4 N13 C53 -95.9(2) no
O10 Mo4 N13 C95 78.2(2) no
N13 Mo4 O10 C51 94.3(2) no
N9 Mo4 N11 C54 92.0(3) no
N9 Mo4 N11 C81 -87.3(3) no
N11 Mo4 N9 C52 -101.7(2) no
N11 Mo4 N9 C67 83.2(2) no
N11 Mo4 N13 C53 89.9(2) no
N11 Mo4 N13 C95 -96.1(2) no
N13 Mo4 N11 C54 -95.4(3) no
N13 Mo4 N11 C81 85.2(3) no
Mo1 O1 C4 O2 5.2(5) no
Mo1 O1 C4 C5 -172.8(2) no
Mo2 O2 C4 O1 -5.2(5) no
Mo2 O2 C4 C5 172.9(2) no
C16 O3 C13 C12 175.4(4) no
C16 O3 C13 C14 -5.6(6) no
C23 O4 C20 C19 -10.8(7) no
C23 O4 C20 C21 169.7(4) no
C30 O5 C27 C26 9.0(7) no
C30 O5 C27 C28 -171.3(4) no
C37 O6 C34 C33 175.8(4) no
C37 O6 C34 C35 -5.5(7) no
C44 O7 C41 C40 13.0(5) no
C44 O7 C41 C42 -169.5(3) no
C78 O8 C48 C47 -7.0(6) no
C78 O8 C48 C49 173.6(4) no
Mo3 O9 C51 O10 7.5(5) no
Mo3 O9 C51 C55 -170.8(2) no
Mo4 O10 C51 O9 -5.5(5) no
Mo4 O10 C51 C55 172.8(2) no
C66 O11 C63 C62 12.3(7) no
C66 O11 C63 C64 -167.8(4) no
C73 O12 C70 C69 12.6(6) no
C73 O12 C70 C71 -167.9(4) no
C80 O13 C77 C76 -177.6(5) no
C80 O13 C77 C114 3.4(7) no
C87 O14 C84 C83 -13.6(7) no
C87 O14 C84 C85 167.1(4) no
C94 O15 C91 C90 8.9(7) no
C94 O15 C91 C92 -170.4(4) no
C101 O16 C98 C97 -165.5(4) no
C101 O16 C98 C99 13.8(6) no
C104 O17 C115 C102 30.6(7) no
C115 O17 C104 C103 -12.1(7) no
C106 O18 C109 C108 -40.2(12) no
C109 O18 C106 C107 40.5(14) no
C111 O20 C113 C105 39.8(6) no
C113 O20 C111 C110 -30.1(6) no
Mo1 N1 C1 N2 -9.3(4) no
Mo1 N1 C10 C11 148.0(3) no
Mo1 N1 C10 C15 -29.7(4) no
C1 N1 C10 C11 -35.1(5) no
C1 N1 C10 C15 147.3(3) no
C10 N1 C1 N2 173.4(3) no
Mo2 N2 C1 N1 7.6(4) no
Mo2 N2 C17 C18 94.5(4) no
Mo2 N2 C17 C22 -84.4(4) no
C1 N2 C17 C18 -66.5(5) no
C1 N2 C17 C22 114.6(4) no
C17 N2 C1 N1 170.3(3) no
Mo1 N3 C2 N4 -1.8(5) no
Mo1 N3 C24 C25 144.9(3) no
Mo1 N3 C24 C29 -33.1(5) no
C2 N3 C24 C25 -30.9(6) no
C2 N3 C24 C29 151.1(4) no
C24 N3 C2 N4 174.4(3) no
Mo2 N4 C2 N3 1.6(5) no
Mo2 N4 C31 C32 -71.3(5) no
Mo2 N4 C31 C36 112.8(4) no
C2 N4 C31 C32 110.8(4) no
C2 N4 C31 C36 -65.1(5) no
C31 N4 C2 N3 179.7(3) no
Mo1 N5 C3 N6 -2.7(4) no
Mo1 N5 C38 C39 -15.0(4) no
Mo1 N5 C38 C43 165.6(2) no
C3 N5 C38 C39 171.0(3) no
C3 N5 C38 C43 -8.4(5) no
C38 N5 C3 N6 171.8(3) no
Mo2 N6 C3 N5 2.3(4) no
Mo2 N6 C45 C46 124.5(3) no
Mo2 N6 C45 C50 -52.3(4) no
C3 N6 C45 C46 -49.3(5) no
C3 N6 C45 C50 133.9(4) no
C45 N6 C3 N5 176.6(3) no
C8 N7 C9 C5 -1.0(6) no
C9 N7 C8 C7 1.4(6) no
Mo3 N8 C52 N9 -8.8(4) no
Mo3 N8 C60 C61 -93.9(4) no
Mo3 N8 C60 C65 82.3(4) no
C52 N8 C60 C61 65.9(5) no
C52 N8 C60 C65 -117.9(4) no
C60 N8 C52 N9 -169.7(3) no
Mo4 N9 C52 N8 11.8(4) no
Mo4 N9 C67 C68 -163.1(2) no
Mo4 N9 C67 C72 16.8(4) no
C52 N9 C67 C68 22.1(5) no
C52 N9 C67 C72 -158.1(3) no
C67 N9 C52 N8 -172.8(3) no
Mo3 N10 C54 N11 -0.1(5) no
Mo3 N10 C74 C75 62.3(5) no
Mo3 N10 C74 C79 -119.7(4) no
C54 N10 C74 C75 -120.0(4) no
C54 N10 C74 C79 58.1(5) no
C74 N10 C54 N11 -178.0(3) no
Mo4 N11 C54 N10 1.4(5) no
Mo4 N11 C81 C82 153.6(3) no
Mo4 N11 C81 C86 -25.2(5) no
C54 N11 C81 C82 -25.8(6) no
C54 N11 C81 C86 155.4(4) no
C81 N11 C54 N10 -179.2(3) no
Mo3 N12 C53 N13 1.8(4) no
Mo3 N12 C88 C89 -118.6(4) no
Mo3 N12 C88 C93 57.9(5) no
C53 N12 C88 C89 57.2(5) no
C53 N12 C88 C93 -126.2(4) no
C88 N12 C53 N13 -174.5(3) no
Mo4 N13 C53 N12 1.0(4) no
Mo4 N13 C95 C96 146.2(3) no
Mo4 N13 C95 C100 -33.0(5) no
C53 N13 C95 C96 -39.8(5) no
C53 N13 C95 C100 141.0(4) no
C95 N13 C53 N12 -173.4(3) no
C56 N14 C57 C58 -2.6(6) no
C57 N14 C56 C55 1.0(6) no
O1 C4 C5 C6 -11.1(6) no
O1 C4 C5 C9 167.7(3) no
O2 C4 C5 C6 170.8(3) no
O2 C4 C5 C9 -10.4(6) no
C4 C5 C6 C7 179.0(4) no
C4 C5 C9 N7 -178.6(4) no
C6 C5 C9 N7 0.3(7) no
C9 C5 C6 C7 0.2(6) no
C5 C6 C7 C8 0.2(7) no
C6 C7 C8 N7 -1.0(7) no
N1 C10 C11 C12 -177.8(3) no
N1 C10 C15 C14 178.2(3) no
C11 C10 C15 C14 0.4(6) no
C15 C10 C11 C12 -0.1(6) no
C10 C11 C12 C13 -0.4(6) no
C11 C12 C13 O3 179.7(4) no
C11 C12 C13 C14 0.6(6) no
O3 C13 C14 C15 -179.2(4) no
C12 C13 C14 C15 -0.3(6) no
C13 C14 C15 C10 -0.3(6) no
N2 C17 C18 C19 -177.7(4) no
N2 C17 C22 C21 179.2(4) no
C18 C17 C22 C21 0.3(7) no
C22 C17 C18 C19 1.2(7) no
C17 C18 C19 C20 -0.9(7) no
C18 C19 C20 O4 179.7(4) no
C18 C19 C20 C21 -0.9(7) no
O4 C20 C21 C22 -178.2(4) no
C19 C20 C21 C22 2.3(7) no
C20 C21 C22 C17 -2.0(7) no
N3 C24 C25 C26 180.0(4) no
N3 C24 C29 C28 178.7(4) no
C25 C24 C29 C28 0.6(7) no
C29 C24 C25 C26 -2.1(7) no
C24 C25 C26 C27 2.1(7) no
C25 C26 C27 O5 178.9(4) no
C25 C26 C27 C28 -0.7(7) no
O5 C27 C28 C29 179.6(4) no
C26 C27 C28 C29 -0.7(7) no
C27 C28 C29 C24 0.8(7) no
N4 C31 C32 C33 -174.6(4) no
N4 C31 C36 C35 173.7(4) no
C32 C31 C36 C35 -2.2(7) no
C36 C31 C32 C33 1.5(7) no
C31 C32 C33 C34 0.9(7) no
C32 C33 C34 O6 176.3(4) no
C32 C33 C34 C35 -2.6(7) no
O6 C34 C35 C36 -176.9(4) no
C33 C34 C35 C36 1.8(7) no
C34 C35 C36 C31 0.6(8) no
N5 C38 C39 C40 179.4(3) no
N5 C38 C43 C42 -179.3(3) no
C39 C38 C43 C42 1.3(6) no
C43 C38 C39 C40 -1.2(6) no
C38 C39 C40 C41 -0.8(6) no
C39 C40 C41 O7 -179.8(4) no
C39 C40 C41 C42 2.8(6) no
O7 C41 C42 C43 179.7(3) no
C40 C41 C42 C43 -2.7(6) no
C41 C42 C43 C38 0.6(6) no
N6 C45 C46 C47 -176.3(4) no
N6 C45 C50 C49 175.2(3) no
C46 C45 C50 C49 -1.7(6) no
C50 C45 C46 C47 0.5(6) no
C45 C46 C47 C48 1.5(7) no
C46 C47 C48 O8 178.1(4) no
C46 C47 C48 C49 -2.4(7) no
O8 C48 C49 C50 -179.2(3) no
C47 C48 C49 C50 1.3(7) no
C48 C49 C50 C45 0.8(6) no
O9 C51 C55 C56 4.2(6) no
O9 C51 C55 C59 -177.1(3) no
O10 C51 C55 C56 -174.1(3) no
O10 C51 C55 C59 4.6(6) no
C51 C55 C56 N14 179.0(3) no
C51 C55 C59 C58 -178.6(4) no
C56 C55 C59 C58 0.1(6) no
C59 C55 C56 N14 0.2(6) no
N14 C57 C58 C59 3.0(7) no
C57 C58 C59 C55 -1.6(7) no
N8 C60 C61 C62 173.5(4) no
N8 C60 C65 C64 -174.0(4) no
C61 C60 C65 C64 2.3(7) no
C65 C60 C61 C62 -2.7(7) no
C60 C61 C62 C63 0.3(7) no
C61 C62 C63 O11 -177.6(4) no
C61 C62 C63 C64 2.5(7) no
O11 C63 C64 C65 177.2(4) no
C62 C63 C64 C65 -2.9(7) no
C63 C64 C65 C60 0.5(7) no
N9 C67 C68 C69 -178.6(3) no
N9 C67 C72 C71 179.7(3) no
C68 C67 C72 C71 -0.4(6) no
C72 C67 C68 C69 1.5(6) no
C67 C68 C69 C70 -2.1(6) no
C68 C69 C70 O12 -179.1(4) no
C68 C69 C70 C71 1.4(6) no
O12 C70 C71 C72 -179.9(3) no
C69 C70 C71 C72 -0.3(6) no
C70 C71 C72 C67 -0.2(6) no
N10 C74 C75 C76 176.4(4) no
N10 C74 C79 C114 -175.8(4) no
C75 C74 C79 C114 2.3(8) no
C79 C74 C75 C76 -1.8(7) no
C74 C75 C76 C77 -0.7(7) no
C75 C76 C77 O13 -176.4(4) no
C75 C76 C77 C114 2.6(7) no
O13 C77 C114 C79 176.9(4) no
C76 C77 C114 C79 -2.1(8) no
C74 C79 C114 C77 -0.4(9) no
N11 C81 C82 C83 -179.6(4) no
N11 C81 C86 C85 178.8(4) no
C82 C81 C86 C85 -0.1(7) no
C86 C81 C82 C83 -0.8(7) no
C81 C82 C83 C84 1.6(8) no
C82 C83 C84 O14 179.3(4) no
C82 C83 C84 C85 -1.4(7) no
O14 C84 C85 C86 179.9(4) no
C83 C84 C85 C86 0.6(7) no
C84 C85 C86 C81 0.2(7) no
N12 C88 C89 C90 177.1(4) no
N12 C88 C93 C92 -176.7(4) no
C89 C88 C93 C92 -0.1(7) no
C93 C88 C89 C90 0.5(7) no
C88 C89 C90 C91 -1.2(7) no
C89 C90 C91 O15 -177.9(4) no
C89 C90 C91 C92 1.4(7) no
O15 C91 C92 C93 178.4(4) no
C90 C91 C92 C93 -1.0(7) no
C91 C92 C93 C88 0.3(7) no
N13 C95 C96 C97 -177.3(3) no
N13 C95 C100 C99 177.1(3) no
C96 C95 C100 C99 -2.1(6) no
C100 C95 C96 C97 1.9(6) no
C95 C96 C97 C98 0.5(7) no
C96 C97 C98 O16 176.5(4) no
C96 C97 C98 C99 -2.9(7) no
O16 C98 C99 C100 -176.6(4) no
C97 C98 C99 C100 2.7(7) no
C98 C99 C100 C95 -0.2(7) no
C103 C102 C115 O17 -35.6(8) no
C115 C102 C103 C104 27.2(8) no
C102 C103 C104 O17 -10.4(8) no
C110 C105 C113 O20 -32.7(7) no
C113 C105 C110 C111 14.4(7) no
O18 C106 C107 C108 -22.4(16) no
C106 C107 C108 C109 -1.8(16) no
C107 C108 C109 O18 25.1(11) no
C105 C110 C111 O20 8.7(8) no
